data_4124246
loop_
_publ_author_name
'Zhang, Gen'
'Gil-Ram\'irez, Guzm\'an'
'Markevicius, Augustinas'
'Browne, Colm'
'Vitorica-Yrezabal, I\~nigo J'
'Leigh, David A.'

_publ_section_title
;
 Lanthanide Template Synthesis of Trefoil Knots of Single Handedness.
;
_journal_issue 32
_journal_name_full 'Journal of the American Chemical Society'
_journal_page_first 10437
_journal_page_last 10442
_journal_paper_doi 10.1021/jacs.5b07069
_journal_volume 137
_journal_year 2015
_chemical_absolute_configuration ad
_chemical_formula_moiety 'C117 H117 Eu N9 O12, 3(C F3 O3 S), C4 H10 O'
_chemical_formula_sum 'C124 H127.02 Eu F9 N9 O22 S3'
_chemical_formula_weight 2514.50
_space_group_crystal_system orthorhombic
_space_group_IT_number 19
_space_group_name_Hall 'P 2ac 2ab'
_space_group_name_H-M_alt 'P 21 21 21'
_symmetry_space_group_name_Hall 'P 2ac 2ab'
_symmetry_space_group_name_H-M 'P 21 21 21'
_atom_sites_solution_hydrogens geom
_atom_sites_solution_primary direct
_audit_creation_date 2015-01-21
_audit_creation_method
;
Olex2 1.2
(compiled 2014.05.21 svn.r2940 for OlexSys, GUI svn.r4846)
;
_cell_angle_alpha 90
_cell_angle_beta 90
_cell_angle_gamma 90
_cell_formula_units_Z 4
_cell_length_a 17.4187(2)
_cell_length_b 23.0655(3)
_cell_length_c 31.3641(4)
_cell_measurement_reflns_used 61104
_cell_measurement_temperature 100(2)
_cell_measurement_theta_max 24.5590
_cell_measurement_theta_min 1.8280
_cell_volume 12601.2(3)
_computing_cell_refinement
;
CrysAlisPro, Agilent Technologies,
Version 1.171.37.33 (release 27-03-2014 CrysAlis171 .NET)
(compiled Mar 27 2014,17:12:48)
;
_computing_data_collection
;
CrysAlisPro, Agilent Technologies,
Version 1.171.37.33 (release 27-03-2014 CrysAlis171 .NET)
(compiled Mar 27 2014,17:12:48)
;
_computing_data_reduction
;
CrysAlisPro, Agilent Technologies,
Version 1.171.37.33 (release 27-03-2014 CrysAlis171 .NET)
(compiled Mar 27 2014,17:12:48)
;
_computing_molecular_graphics 'Olex2 (Dolomanov et al., 2009)'
_computing_publication_material 'Olex2 (Dolomanov et al., 2009)'
_computing_structure_refinement 'ShelXL (Sheldrick, 2008)'
_computing_structure_solution 'XS (Sheldrick, 2008)'
_diffrn_ambient_temperature 100(2)
_diffrn_detector 'CCD plate'
_diffrn_measured_fraction_theta_full 0.997
_diffrn_measured_fraction_theta_max 0.997
_diffrn_measurement_details
;
  1 omega  -60.00  115.00   1.0000    1.0000
omega____ theta____ kappa____ phi______ frames
    -       30.0000    0.0000    0.0000 175

  2 omega  -60.00   60.00   1.0000    1.0000
omega____ theta____ kappa____ phi______ frames
    -       30.0000  -50.0000    0.0000 120

  3 omega  -60.00   60.00   1.0000    1.0000
omega____ theta____ kappa____ phi______ frames
    -       30.0000  -50.0000  120.0000 120

  4 omega  -60.00   60.00   1.0000    1.0000
omega____ theta____ kappa____ phi______ frames
    -       30.0000  -50.0000  240.0000 120
;
_diffrn_measurement_device 'abstract diffractometer'
_diffrn_measurement_device_type 'dtrek-CrysAlisPro-abstract goniometer imported rigaku-d*trek images'
_diffrn_measurement_method '\w scans'
_diffrn_orient_matrix_UB_11 0.0119944000
_diffrn_orient_matrix_UB_12 -0.0241283000
_diffrn_orient_matrix_UB_13 0.0110751000
_diffrn_orient_matrix_UB_21 -0.0374578000
_diffrn_orient_matrix_UB_22 -0.0094301000
_diffrn_orient_matrix_UB_23 0.0013690000
_diffrn_orient_matrix_UB_31 0.0043081000
_diffrn_orient_matrix_UB_32 -0.0148308000
_diffrn_orient_matrix_UB_33 -0.0189218000
_diffrn_radiation_monochromator synchrotron
_diffrn_radiation_probe x-ray
_diffrn_radiation_wavelength 0.6889
_diffrn_reflns_av_R_equivalents 0.0369
_diffrn_reflns_av_unetI/netI 0.0228
_diffrn_reflns_laue_measured_fraction_full 0.997
_diffrn_reflns_laue_measured_fraction_max 0.997
_diffrn_reflns_limit_h_max 20
_diffrn_reflns_limit_h_min -20
_diffrn_reflns_limit_k_max 25
_diffrn_reflns_limit_k_min -27
_diffrn_reflns_limit_l_max 35
_diffrn_reflns_limit_l_min -37
_diffrn_reflns_number 103892
_diffrn_reflns_point_group_measured_fraction_full 0.998
_diffrn_reflns_point_group_measured_fraction_max 0.998
_diffrn_reflns_theta_full 24.415
_diffrn_reflns_theta_max 24.519
_diffrn_reflns_theta_min 1.712
_diffrn_source synchrotron
_exptl_absorpt_coefficient_mu 0.630
_exptl_absorpt_correction_T_max 1.00000
_exptl_absorpt_correction_T_min 0.87812
_exptl_absorpt_correction_type multi-scan
_exptl_absorpt_process_details
;
CrysAlisPro, Agilent Technologies,
Version 1.171.37.33 (release 27-03-2014 CrysAlis171 .NET)
(compiled Mar 27 2014,17:12:48)
Empirical absorption correction using spherical harmonics,
 implemented in SCALE3 ABSPACK scaling algorithm.
;
_exptl_crystal_colour 'clear light colourless'
_exptl_crystal_colour_lustre clear
_exptl_crystal_colour_modifier light
_exptl_crystal_colour_primary colourless
_exptl_crystal_density_diffrn 1.325
_exptl_crystal_description block
_exptl_crystal_F_000 5208
_exptl_crystal_size_max 0.2
_exptl_crystal_size_mid 0.2
_exptl_crystal_size_min 0.2
_refine_diff_density_max 1.394
_refine_diff_density_min -0.780
_refine_diff_density_rms 0.096
_refine_ls_abs_structure_details
;
 Flack x determined using 8458 quotients [(I+)-(I-)]/[(I+)+(I-)]
 (Parsons, Flack and Wagner, Acta Cryst. B69 (2013) 249-259).
;
_refine_ls_abs_structure_Flack 0.032(4)
_refine_ls_extinction_method none
_refine_ls_goodness_of_fit_ref 1.076
_refine_ls_hydrogen_treatment constr
_refine_ls_matrix_type full
_refine_ls_number_parameters 1465
_refine_ls_number_reflns 23022
_refine_ls_number_restraints 1357
_refine_ls_restrained_S_all 1.124
_refine_ls_R_factor_all 0.0831
_refine_ls_R_factor_gt 0.0755
_refine_ls_shift/su_max 0.007
_refine_ls_shift/su_mean 0.000
_refine_ls_structure_factor_coef Fsqd
_refine_ls_weighting_details 'w=1/[\s^2^(Fo^2^)+(0.1395P)^2^+12.1577P] where P=(Fo^2^+2Fc^2^)/3'
_refine_ls_weighting_scheme calc
_refine_ls_wR_factor_gt 0.2129
_refine_ls_wR_factor_ref 0.2214
_reflns_Friedel_coverage 0.852
_reflns_friedel_fraction_full 0.999
_reflns_friedel_fraction_max 0.999
_reflns_number_gt 20409
_reflns_number_total 23022
_reflns_threshold_expression 'I > 2\s(I)'
_cod_data_source_file ja5b07069_si_002.cif
_cod_data_source_block dia0714_gz_eu_knot
_cod_depositor_comments 'Adding full bibliography for 4124245--4124246.cif.'
_cod_original_cell_volume 12601.1(3)
_cod_database_code 4124246
_shelxl_version_number 2014/6
_shelx_space_group_comment
;
The symmetry employed for this shelxl refinement is uniquely defined
by the following loop, which should always be used as a source of
symmetry information in preference to the above space-group names.
They are only intended as comments.
;
_reflns_odcompleteness_completeness 99.75
_reflns_odcompleteness_iscentric 1
_reflns_odcompleteness_theta 24.52
_olex2_refinement_description
;
1. Fixed Uiso
 At 1.2 times of:
  All C(H) groups, All C(H,H) groups, All C(H,H,H,H) groups, All N(H) groups
 At 1.5 times of:
  All C(H,H,H) groups
2. Shared sites
{O2K, O2L}
3. Restrained distances
 C116-C10
 2.4 with sigma of 0.02
 C116-C1H
 2.4 with sigma of 0.02
 C24A-C116
 1.45 with sigma of 0.002
 C59-C44
 2.4 with sigma of 0.02
 C1-C59
 1.33 with sigma of 0.02
 C41-C42
 2.4 with sigma of 0.02
 O45-C49
 1.4 with sigma of 0.02
 C52-C49
 1.54 with sigma of 0.02
 C52-O45
 2.4 with sigma of 0.02
 O45-C46
 2.4 with sigma of 0.02
 C78-C49
 2.4 with sigma of 0.02
 C35-C3Z
 2.4 with sigma of 0.02
 C4A-O1K
 2.4 with sigma of 0.02
 C3V-C4A
 1.54 with sigma of 0.02
 C4A-O1K
 2.4 with sigma of 0.02
 C3V-C2B
 2.4 with sigma of 0.02
 O1K-C77
 2.4 with sigma of 0.02
 C2B-C77
 1.54 with sigma of 0.02
 C43-C3Z
 2.4 with sigma of 0.02
 C3Y-C43
 2.4 with sigma of 0.02
 O14A-C1AA
 2.4 with sigma of 0.02
 C1AA-C43A
 1.54 with sigma of 0.02
 C42A-C1AA
 2.4 with sigma of 0.02
 C43A-C999
 2.4 with sigma of 0.02
 C43A-C42A
 1.54 with sigma of 0.02
 C42A-C41A
 2.4 with sigma of 0.02
 C42A-C999
 1.3 with sigma of 0.02
 C999-C35A
 2.4 with sigma of 0.02
 C999-C41A
 1.54 with sigma of 0.02
 C41A-C35A
 1.54 with sigma of 0.02
 C35A-O2L
 2.4 with sigma of 0.02
 O2L-C2M
 1.45 with sigma of 0.02
 C35-O2K
 2.4 with sigma of 0.02
 O14-C3UU = O14-C3Y
 1.4 with sigma of 0.02
 C3Y-C3UU
 2.4 with sigma of 0.02
 O14A-C3ZZ
 1.455 with sigma of 0.02
 C3ZZ-C1AA
 1.54 with sigma of 0.02
 C1AA-C43A
 1.54 with sigma of 0.02
 C43A-C3ZZ
 2.4 with sigma of 0.02
 C0AA-O14A
 1.45 with sigma of 0.02
 C0AA-O14A
 1.455 with sigma of 0.02
 C3ZZ-C0AA
 2.4 with sigma of 0.02
 C24X-C116
 1.45 with sigma of 0.002
 C43-C4
 1.54 with sigma of 0.02
 C42-C4
 2.4 with sigma of 0.02
 C43-C3Y
 2.4 with sigma of 0.02
 C3Y-C4
 1.54 with sigma of 0.02
 C41A-C47
 2.4 with sigma of 0.02
 C47-C2M
 2.4 with sigma of 0.02
 C47-O2L
 1.45 with sigma of 0.02
 C47-C35A
 1.54 with sigma of 0.02
 C47-C41A
 2.4 with sigma of 0.02
 C3I-C4C
 2.4 with sigma of 0.02
 C40-C2K
 2.4 with sigma of 0.02
 C3I-C3G
 2.4 with sigma of 0.02
 C31-C3N
 1.54 with sigma of 0.02
 C40-C3I
 1.54 with sigma of 0.02
 C40-C4C
 1.54 with sigma of 0.02
 C3R-C2K
 2.3 with sigma of 0.02
 C3N-C2I
 2.3 with sigma of 0.02
 C2I-C4C
 2.3 with sigma of 0.02
 C2K-C2I
 1.33 with sigma of 0.002
 C3R-C3N
 1.54 with sigma of 0.02
 C3R-C2I
 1.54 with sigma of 0.02
 C78-C46 \\sim C52-C49
 with sigma of 0.02
 O45-C49 \\sim O45-C78
 with sigma of 0.02
 F1-C3T \\sim F10-C3T \\sim F13-C3T \\sim F12-C1G \\sim F19-C1G \\sim F16-C1G
\\sim F15-C33 \\sim F3-C33 ~
 F6-C33
 with sigma of 0.02
 O1K-C3V \\sim O1K-C2B \\sim O45-C49 \\sim O45-C78
 with sigma of 0.02
 C116-C10 \\sim C24X-C116
 with sigma of 0.02
 C4C-C2K \\sim C42-C3Z \\sim C59-C1
 with sigma of 0.02
 O2K-C2M \\sim O14-C3UU \\sim O2I-C3G \\sim O26-C2G \\sim O11-C3Q \\sim O2B-C2A
 with sigma of 0.02
 O2K-C2M \\sim O14-C3UU \\sim O2I-C3G \\sim O26-C2G \\sim O11-C3Q \\sim O2B-C2A
 with sigma of 0.02
 C44-C1 \\sim C59-C3X \\sim C4C-C2K \\sim C3R-C2I \\sim C41-C3Z \\sim C43-C42
 with sigma of 0.02
4. Restrained planarity
 C3X, C59, C1, C44
 with sigma of 0.1
 C77, C2B, O1K, C3V, C4A
 with sigma of 0.1
 C3R, C2K, C4C, C2I
 with sigma of 0.1
 C3N, C3R, C2I, C2K
 with sigma of 0.1
5. Uiso/Uaniso restraints and constraints
C77 \\sim C2B \\sim C3V \\sim C4A \\sim C52 \\sim C49 \\sim C78 \\sim C46:
within 1.7A with sigma of 0.04 and sigma for terminal atoms of 0.08
O1K \\sim O45: within 1.7A with sigma of 0.04 and sigma for terminal atoms of
0.08
C3Y \\sim C3Z: within 1.7A with sigma of 0.04 and sigma for terminal atoms of
0.08
O14 \\sim O2K: within 1.7A with sigma of 0.04 and sigma for terminal atoms of
0.08
C10 \\sim C24X \\sim C9XX \\sim C24A \\sim C9A \\sim C2CX \\sim C37X \\sim C2D
\\sim C2DX \\sim C37A \\sim C2OX \\sim C1H \\sim C3CC \\sim C45 \\sim C3UU
\\sim C0AA \\sim C3FF \\sim C20 \\sim C2VV \\sim C1K: within 1.7A with sigma of
0.04 and sigma for terminal atoms of 0.08
O14 \\sim O14A \\sim C3Y \\sim C3Z \\sim C1AA \\sim C4 \\sim C43A \\sim C43
\\sim C42 \\sim C42A \\sim C3Z \\sim C999 \\sim C41 \\sim C41A \\sim C35 \\sim
C35A \\sim C47 \\sim O2L: within 1.7A with sigma of 0.002 and sigma for
terminal atoms of 0.004
O14A \\sim C3ZZ \\sim C1AA \\sim C43A \\sim C42A \\sim C999 \\sim C41A \\sim
C35A \\sim C47 \\sim O2L \\sim O14 \\sim C3Y \\sim C4 \\sim C43 \\sim C42 \\sim
C3Z \\sim C41 \\sim C35: within 1.7A with sigma of 0.002 and sigma for terminal
atoms of 0.004
C3K \\sim C3Q \\sim C26 \\sim C3P \\sim C3L \\sim C2L \\sim C2H \\sim C2R \\sim
C1E \\sim C1D: within 1.7A with sigma of 0.04 and sigma for terminal atoms of
0.08
C31 \\sim C3N \\sim C3R \\sim C2I \\sim C2K \\sim C4C \\sim C40 \\sim C3I \\sim
O2I: within 1.7A with sigma of 0.002 and sigma for terminal atoms of 0.004
Uanis(C3UU) \\sim Ueq, Uanis(C3FF) \\sim Ueq: with sigma of 0.1 and sigma for
terminal atoms of 0.2
Uanis(O2I) \\sim Ueq, Uanis(C3I) \\sim Ueq, Uanis(C40) \\sim Ueq, Uanis(C4C)
\\sim Ueq, Uanis(C2K) \\sim Ueq, Uanis(C2I) \\sim Ueq, Uanis(C3R) \\sim Ueq,
Uanis(C3N) \\sim Ueq, Uanis(C31) \\sim Ueq, Uanis(O26) \\sim Ueq: with sigma of
0.1 and sigma for terminal atoms of 0.2
Uanis(C77) = Uanis(C2B) = Uanis(C4A) = Uanis(C3V) = Uanis(C52) = Uanis(C49) =
Uanis(C78) = Uanis(C46)
Uanis(O2K) = Uanis(O2L)
Uanis(C35) = Uanis(C41) = Uanis(C3Z) = Uanis(C42) = Uanis(C43) = Uanis(C4) =
Uanis(C3Y)
Uanis(C3ZZ) = Uanis(C3Y)
Uanis(C3ZZ) = Uanis(C1AA) = Uanis(C43A) = Uanis(C42A) = Uanis(C999) =
Uanis(C41A) = Uanis(C35A) = Uanis(C47)
Uanis(C24X) = Uanis(C9XX) = Uanis(C2CX) = Uanis(C37X) = Uanis(C2DX) =
Uanis(C2OX) = Uanis(C2VV) = Uanis(C3UU) = Uanis(C3FF) = Uanis(C3CC)
Uanis(O2I) = Uanis(C3I)
6. Rigid body (RIGU) restrains
 O2B, C3M, C3O, O11, C3S, C3W, C3X, C44, C1, C59
 with sigma for 1-2 distances of 0.004 and sigma for 1-3 distances of 0.004
 C46, C78, O45, C49, C52
 with sigma for 1-2 distances of 0.004 and sigma for 1-3 distances of 0.004
 C28, C3G, C3J, C3B, C2Q, C2J, C2E, C1Y, C22, C1Z
 with sigma for 1-2 distances of 0.004 and sigma for 1-3 distances of 0.004
 C77, C2B, O1K, C3V, C4A
 with sigma for 1-2 distances of 0.02 and sigma for 1-3 distances of 0.04
 C3T, F10, F1, F13, O10, S1, O3T, O12
 with sigma for 1-2 distances of 0.002 and sigma for 1-3 distances of 0.002
 C3Y, O14, C4, C43, C42, C3Z, C41, C35, O2K
 with sigma for 1-2 distances of 0.004 and sigma for 1-3 distances of 0.004
 C9A, C24A, C10, C1H, C2DX, C37A, C1K, C20, C0AA, C45, O14A, C3Z, C1AA, C43A,
 C42A, C999, C41A, C35A, C47, O2L
 with sigma for 1-2 distances of 0.004 and sigma for 1-3 distances of 0.004
 O26, O2I, C31, C3I, C3N, C2I, C3R, C40, C2K, C4C
 with sigma for 1-2 distances of 0.004 and sigma for 1-3 distances of 0.004
 C3G, C3J, C3B, C2Q, C2J, C28, O2I, C3I, C40, C4C, C2K, C2I, C3R, C3N, C31,
 O26, C2G, C2F, C2P, C1T, C1V, C2T
 with sigma for 1-2 distances of 0.004 and sigma for 1-3 distances of 0.004
7. Others
 Sof(O1K)=Sof(C2B)=Sof(H2BA)=Sof(H2BB)=Sof(C3V)=Sof(H3VA)=Sof(H3VB)=Sof(C4A)=
 Sof(H4AA)=Sof(H4AB)=Sof(H4AC)=Sof(C77)=Sof(H77A)=Sof(H77B)=Sof(H77C)=Sof(H47C)=
 Sof(H47D)=Sof(O2L)=1-FVAR(1)
 Sof(O2K)=Sof(O45)=Sof(C46)=Sof(H46A)=Sof(H46B)=Sof(H46C)=Sof(C49)=Sof(H49A)=
 Sof(H49B)=Sof(C52)=Sof(H52A)=Sof(H52B)=Sof(H52C)=Sof(C78)=Sof(H78A)=Sof(H78B)=
 Sof(H47A)=Sof(H47B)=FVAR(1)
 Sof(H11A)=Sof(O14A)=Sof(C3ZZ)=Sof(H3ZA)=Sof(H3ZB)=Sof(C1AA)=Sof(H1AA)=
 Sof(H1AB)=Sof(C43A)=Sof(H43C)=Sof(H43D)=Sof(C42A)=Sof(H42A)=Sof(C999)=
 Sof(H999)=Sof(C41A)=Sof(H41C)=Sof(H41D)=Sof(C35A)=Sof(H35C)=Sof(H35D)=Sof(C10)=
 Sof(H10A)=Sof(C24A)=Sof(C1H)=Sof(H1HA)=Sof(C37A)=Sof(H37A)=Sof(C2D)=Sof(C9A)=
 Sof(C1K)=Sof(H1KA)=Sof(C20)=Sof(H20A)=Sof(C0AA)=Sof(C45)=Sof(H45)=1-FVAR(2)
 Sof(H116)=Sof(C3FF)=Sof(H3FF)=Sof(C3UU)=Sof(C3CC)=Sof(H3CC)=Sof(C37X)=
 Sof(C2CX)=Sof(C2VV)=Sof(H2VV)=Sof(C9XX)=Sof(H9XX)=Sof(C24X)=Sof(C2OX)=
 Sof(H2OX)=Sof(C2DX)=Sof(H2DX)=Sof(C35)=Sof(H35A)=Sof(H35B)=Sof(O14)=Sof(C3Y)=
 Sof(H3YA)=Sof(H3YB)=Sof(C3Z)=Sof(H3Z)=Sof(C41)=Sof(H41A)=Sof(H41B)=Sof(C42)=
 Sof(H42)=Sof(C43)=Sof(H43A)=Sof(H43B)=Sof(C4)=Sof(H4A)=Sof(H4B)=FVAR(2)
8.a :
 C10(C24A,C1H,C37A,C2D,C9A,C1K,C20,C0AA,C45)
8.b Ternary CH refined with riding coordinates:
 C116(H116), C116(H11A), C1B(H1B), C1F(H1F), C1N(H1N), C1P(H1P), C30(H30)
8.c Secondary CH2 refined with riding coordinates:
 C31(H31A,H31B), C35(H35A,H35B), C3I(H3IB,H3IA), C3M(H3MA,H3MB), C3N(H3NA,
 H3NB), C3O(H3OA,H3OB), C3R(H3RA,H3RB), C3S(H3SA,H3SB), C3W(H3WA,H3WB),
 C3X(H3XA,H3XB), C3Y(H3YA,H3YB), C40(H40A,H40B), C41(H41A,H41B), C43(H43A,H43B),
  C44(H44A,H44B), C4(H4A,H4B), C2B(H2BA,H2BB), C3V(H3VA,H3VB), C49(H49A,H49B),
 C4C(H4CA,H4CB), C78(H78A,H78B), C3ZZ(H3ZA,H3ZB), C1AA(H1AA,H1AB), C43A(H43C,
 H43D), C41A(H41C,H41D), C35A(H35C,H35D), C47(H47A,H47B), C47(H47C,H47D)
8.d Me refined with riding coordinates:
 C1J(H1JA,H1JB,H1JC), C2W(H2WA,H2WB,H2WC), C2Y(H2YA,H2YB,H2YC), C2Z(H2ZA,H2ZB,
 H2ZC), C38(H38A,H38B,H38C), C39(H39A,H39B,H39C), C46(H46A,H46B,H46C), C4A(H4AA,
 H4AB,H4AC), C52(H52A,H52B,H52C), C77(H77A,H77B,H77C)
8.e Aromatic/amide H refined with riding coordinates:
 N10(H10), C18(H18), C23(H23), C75(H75), N20(H20), N2(H2), C2(H2A), C3(H3),
 N4(H4), C5(H5), C19(H19), C1C(H1C), N1H(H1H), N1K(H1K), C1O(H1O), C1R(H1R),
 C1S(H1S), C1U(H1U), C1X(H1X), C1Y(H1Y), C22(H22), C2Q(H2Q), C28(H28), C3J(H3J),
  C3B(H3B), C27(H27), C29(H29), C2F(H2F), C2H(H2H), C1D(H1D), C2R(H2R),
 C2N(H2N), C2P(H2P), C2S(H2S), C2T(H2T), C3FF(H3FF), C3CC(H3CC), C2VV(H2VV),
 C9XX(H9XX), C2OX(H2OX), C2DX(H2DX), C2X(H2X), C32(H32), C34(H34), C36(H36),
 C3D(H3D), C3E(H3E), C3H(H3H), C3K(H3K), C3P(H3P), C26(H26), C2I(H2I), C3Z(H3Z),
  C42(H42), C2K(H2K), C1(H1), C59(H59), C42A(H42A), C999(H999), C10(H10A),
 C1H(H1HA), C37A(H37A), C1K(H1KA), C20(H20A), C45(H45)
8.f Fitted hexagon refined as free rotating group:
 C2H(C2L,C3L,C1D,C1E,C2R), C3FF(C3UU,C3CC,C37X,C2CX,C2VV)
8.g Naphthalene refined as free rotating group:
 C1Y(C22,C1Z,C2Q,C2E,C2J,C28,C3G,C3J,C3B)
;
_olex2_submission_special_instructions 'No special instructions were received'

loop_
_space_group_symop_operation_xyz
'x, y, z'
'-x+1/2, -y, z+1/2'
'x+1/2, -y+1/2, -z'
'-x, y+1/2, -z+1/2'

loop_
_atom_site_label
_atom_site_type_symbol
_atom_site_fract_x
_atom_site_fract_y
_atom_site_fract_z
_atom_site_U_iso_or_equiv
_atom_site_adp_type
_atom_site_occupancy
_atom_site_site_symmetry_order
_atom_site_calc_flag
_atom_site_refinement_flags_posn
_atom_site_refinement_flags_adp
_atom_site_refinement_flags_occupancy
_atom_site_disorder_assembly
_atom_site_disorder_group
Eu1 Eu 0.75550(3) 0.49089(2) 0.27396(2) 0.06280(17) Uani 1 1 d . . . . .
O9 O 0.8082(5) 0.5717(3) 0.2339(2) 0.0757(19) Uani 1 1 d . . . . .
N10 N 0.8392(7) 0.6654(4) 0.2240(3) 0.087(3) Uani 1 1 d . . . . .
H10 H 0.8484 0.6989 0.2349 0.104 Uiso 1 1 calc R . . . .
C12 C 0.7005(7) 0.4636(4) 0.1698(3) 0.069(3) Uani 1 1 d . . . . .
C15 C 0.8188(8) 0.6202(4) 0.2480(4) 0.075(3) Uani 1 1 d . . . . .
C18 C 0.5577(6) 0.5122(5) 0.1694(4) 0.074(3) Uani 1 1 d . . . . .
H18 H 0.5098 0.5300 0.1691 0.088 Uiso 1 1 calc R . . . .
C21 C 0.6059(6) 0.5174(4) 0.2048(3) 0.065(2) Uani 1 1 d . . . . .
C23 C 0.6539(6) 0.4560(5) 0.1358(3) 0.070(2) Uani 1 1 d . . . . .
H23 H 0.6705 0.4341 0.1127 0.084 Uiso 1 1 calc R . . . .
N35 N 0.6745(4) 0.4930(4) 0.2050(2) 0.0630(17) Uani 1 1 d . . . . .
C75 C 0.5816(7) 0.4807(5) 0.1354(3) 0.075(3) Uani 1 1 d . . . . .
H75 H 0.5496 0.4758 0.1120 0.090 Uiso 1 1 calc R . . . .
C116 C 0.8454(7) 0.6543(6) 0.1750(4) 0.108(5) Uani 1 1 d D . . . .
H116 H 0.8788 0.6205 0.1709 0.130 Uiso 0.452(12) 1 calc R . P A 1
H11A H 0.8741 0.6186 0.1691 0.130 Uiso 0.548(12) 1 calc R . P A 2
O5 O 0.7219(4) 0.4897(3) 0.3475(2) 0.0678(15) Uani 1 1 d . . . . .
C11 C 0.7346(6) 0.5305(4) 0.3737(3) 0.065(2) Uani 1 1 d . . . . .
O16 O 0.8889(4) 0.4883(3) 0.2990(2) 0.0709(16) Uani 1 1 d . . . . .
N20 N 0.7128(6) 0.5261(4) 0.4134(3) 0.078(2) Uani 1 1 d . . . . .
H20 H 0.7246 0.5526 0.4315 0.093 Uiso 1 1 calc R . . . .
O8 O 0.6659(4) 0.4110(3) 0.2769(2) 0.0715(17) Uani 1 1 d . . . . .
N1 N 0.8069(5) 0.3928(3) 0.3002(3) 0.068(2) Uani 1 1 d . . . . .
C14 C 0.7635(6) 0.3453(4) 0.2988(3) 0.066(2) Uani 1 1 d . . . . .
S3 S 0.7771(2) 0.38594(17) 0.01989(11) 0.0949(10) Uani 1 1 d . . . . .
S4 S 0.3688(2) 0.65582(15) 0.17029(14) 0.0966(10) Uani 1 1 d . . . . .
N2 N 0.8186(6) 0.4179(5) 0.1438(3) 0.081(3) Uani 1 1 d . . . . .
H2 H 0.7951 0.4135 0.1198 0.098 Uiso 1 1 calc R . . . .
O1 O 0.7293(6) 0.4028(4) -0.0151(2) 0.095(3) Uani 1 1 d . . . . .
O6 O 0.7767(6) 0.4242(4) 0.0557(3) 0.092(2) Uani 1 1 d . . . . .
O15 O 0.4286(6) 0.6156(5) 0.1806(4) 0.109(3) Uani 1 1 d . . . . .
O18 O 0.3474(6) 0.6938(4) 0.2058(4) 0.108(3) Uani 1 1 d . . . . .
N3 N 0.7814(5) 0.5841(3) 0.3151(3) 0.0608(19) Uani 1 1 d . . . . .
C6 C 0.7732(5) 0.5850(4) 0.3574(3) 0.062(2) Uani 1 1 d . . . . .
C2 C 0.7999(6) 0.6315(4) 0.3825(3) 0.067(2) Uani 1 1 d . . . . .
H2A H 0.7945 0.6313 0.4120 0.081 Uiso 1 1 calc R . . . .
F12 F 0.7742(7) 0.2981(4) 0.0723(3) 0.137(3) Uani 1 1 d . . . . .
C13 C 0.6813(6) 0.3595(4) 0.2879(4) 0.070(3) Uani 1 1 d . . . . .
F16 F 0.7206(7) 0.2799(5) 0.0121(4) 0.138(4) Uani 1 1 d . . . . .
C3 C 0.7928(7) 0.2907(5) 0.3081(3) 0.071(3) Uani 1 1 d . . . . .
H3 H 0.7613 0.2582 0.3069 0.086 Uiso 1 1 calc R . . . .
F19 F 0.6629(6) 0.3341(5) 0.0578(3) 0.132(3) Uani 1 1 d . . . . .
N4 N 0.6298(6) 0.3199(4) 0.2893(4) 0.081(3) Uani 1 1 d . . . . .
H4 H 0.6432 0.2845 0.2937 0.097 Uiso 1 1 calc R . . . .
S1 S 0.8359(4) 0.8445(2) 0.2341(3) 0.174(3) Uani 1 1 d . . . . .
O4 O 0.6326(5) 0.5390(3) 0.2772(2) 0.0768(19) Uani 1 1 d . . . . .
O3 O 0.8101(5) 0.4442(3) 0.2124(2) 0.0751(19) Uani 1 1 d . . . . .
F10 F 0.6909(11) 0.8633(9) 0.2486(8) 0.253(7) Uani 1 1 d . . . . .
O12 O 0.8227(6) 0.7905(4) 0.2429(4) 0.101(3) Uani 1 1 d . . . . .
C5 C 0.8339(6) 0.6767(4) 0.3618(4) 0.069(2) Uani 1 1 d . . . . .
H5 H 0.8531 0.7076 0.3776 0.083 Uiso 1 1 calc R . . . .
C17 C 0.7809(7) 0.4414(4) 0.1759(4) 0.074(3) Uani 1 1 d . . . . .
C19 C 0.8405(6) 0.6776(4) 0.3189(4) 0.067(2) Uani 1 1 d . . . . .
H19 H 0.8625 0.7092 0.3051 0.081 Uiso 1 1 calc R . . . .
O2 O 0.8517(6) 0.3644(6) 0.0074(4) 0.125(4) Uani 1 1 d . . . . .
F6 F 0.2736(7) 0.5763(4) 0.2004(4) 0.138(3) Uani 1 1 d . . . . .
C8 C 0.9307(8) 0.2395(6) 0.2188(4) 0.090(3) Uani 1 1 d . . . . .
C7 C 0.8590(7) 0.2504(7) 0.1992(5) 0.101(4) Uani 1 1 d . . . . .
C16 C 0.9025(8) 0.3441(7) 0.1737(5) 0.096(4) Uani 1 1 d . . . . .
F15 F 0.2205(6) 0.6415(5) 0.1633(4) 0.154(4) Uani 1 1 d . . . . .
C1A C 0.8817(7) 0.3867(5) 0.3113(4) 0.074(3) Uani 1 1 d . . . . .
C1B C 0.8960(7) 0.3995(6) 0.1469(4) 0.085(3) Uani 1 1 d . . . . .
H1B H 0.9259 0.4302 0.1608 0.102 Uiso 1 1 calc R . . . .
C1C C 0.8694(8) 0.2855(5) 0.3190(4) 0.082(3) Uani 1 1 d . . . . .
H1C H 0.8900 0.2491 0.3247 0.099 Uiso 1 1 calc R . . . .
C1F C 0.6672(9) 0.4746(6) 0.4270(4) 0.094(4) Uani 1 1 d . . . . .
H1F H 0.6234 0.4715 0.4076 0.113 Uiso 1 1 calc R . . . .
C1G C 0.7316(8) 0.3214(7) 0.0408(4) 0.107(5) Uani 1 1 d . . . . .
N1H N 0.9935(7) 0.4473(5) 0.3272(5) 0.114(4) Uani 1 1 d . . . . .
H1H H 1.0155 0.4159 0.3355 0.137 Uiso 1 1 calc R . . . .
C1I C 0.9229(7) 0.4452(5) 0.3129(4) 0.079(3) Uani 1 1 d . . . . .
C1J C 0.6354(10) 0.4857(8) 0.4712(4) 0.106(4) Uani 1 1 d . . . . .
H1JA H 0.6060 0.4527 0.4802 0.159 Uiso 1 1 calc R . . . .
H1JB H 0.6770 0.4920 0.4907 0.159 Uiso 1 1 calc R . . . .
H1JC H 0.6031 0.5194 0.4705 0.159 Uiso 1 1 calc R . . . .
N1K N 0.5208(6) 0.5723(5) 0.2516(3) 0.091(3) Uani 1 1 d . . . . .
H1K H 0.4900 0.5753 0.2303 0.110 Uiso 1 1 calc R . . . .
C1L C 0.5882(7) 0.5450(5) 0.2474(4) 0.077(3) Uani 1 1 d . . . . .
C1M C 0.8131(7) 0.6298(4) 0.2953(3) 0.066(2) Uani 1 1 d . . . . .
C1N C 1.0354(7) 0.5021(7) 0.3292(7) 0.126(6) Uani 1 1 d . . . . .
H1N H 1.0305 0.5225 0.3019 0.152 Uiso 1 1 calc R . . . .
C1O C 0.4759(7) 0.3824(6) 0.2231(5) 0.093(4) Uani 1 1 d . . . . .
H1O H 0.4557 0.4070 0.2438 0.112 Uiso 1 1 calc R . . . .
C1P C 0.5457(6) 0.3344(5) 0.2834(4) 0.080(3) Uani 1 1 d . . . . .
H1P H 0.5356 0.3716 0.2975 0.096 Uiso 1 1 calc R . . . .
C1Q C 0.5283(7) 0.3416(5) 0.2359(4) 0.085(3) Uani 1 1 d . . . . .
C1R C 0.5599(8) 0.3035(7) 0.2045(5) 0.100(4) Uani 1 1 d . . . . .
H1R H 0.5957 0.2755 0.2122 0.120 Uiso 1 1 calc R . . . .
C1S C 0.5366(9) 0.3091(8) 0.1623(5) 0.106(4) Uani 1 1 d . . . . .
H1S H 0.5573 0.2843 0.1420 0.127 Uiso 1 1 calc R . . . .
C1T C 0.9641(6) 0.6155(6) 0.4331(4) 0.082(3) Uani 1 1 d . . . . .
O7 O 0.3733(7) 0.6834(5) 0.1308(4) 0.125(4) Uani 1 1 d . . . . .
C1U C 0.9610(7) 0.5221(6) 0.3993(6) 0.099(4) Uani 1 1 d . . . . .
H1U H 0.9440 0.4839 0.3994 0.118 Uiso 1 1 calc R . . . .
C1V C 1.0088(6) 0.6370(5) 0.3979(4) 0.077(3) Uani 1 1 d . . . . .
C1W C 1.0050(6) 0.5416(5) 0.3657(5) 0.090(4) Uani 1 1 d . . . . .
C1X C 1.0288(7) 0.5984(5) 0.3642(4) 0.085(3) Uani 1 1 d . . . . .
H1X H 1.0578 0.6116 0.3412 0.102 Uiso 1 1 calc R . . . .
C1Y C 0.6336(5) 0.7274(4) 0.2907(2) 0.122(4) Uani 1 1 d . . . . .
H1Y H 0.6538 0.7533 0.2709 0.146 Uiso 1 1 calc R . . . .
C22 C 0.5854(5) 0.6830(4) 0.2771(2) 0.113(4) Uani 1 1 d G . . . .
H22 H 0.5733 0.6793 0.2484 0.135 Uiso 1 1 calc R . . . .
C1Z C 0.5551(5) 0.6442(4) 0.3066(3) 0.109(4) Uani 1 1 d G . . . .
C2Q C 0.5731(5) 0.6498(3) 0.3496(2) 0.115(4) Uani 1 1 d G . . . .
H2Q H 0.5529 0.6238 0.3693 0.138 Uiso 1 1 calc R . . . .
C2E C 0.6214(4) 0.6941(3) 0.36311(19) 0.121(4) Uani 1 1 d G . . . .
C2J C 0.6516(4) 0.7329(3) 0.3336(2) 0.127(4) Uani 1 1 d G . . . .
C28 C 0.6998(5) 0.7773(3) 0.3471(4) 0.150(5) Uani 1 1 d G . . . .
H28 H 0.7200 0.8032 0.3274 0.180 Uiso 1 1 calc R . . . .
C3G C 0.7178(5) 0.7829(4) 0.3901(4) 0.160(5) Uani 1 1 d DG . . . .
C3J C 0.6876(6) 0.7441(5) 0.4196(3) 0.155(6) Uani 1 1 d G . . . .
H3J H 0.6997 0.7478 0.4484 0.186 Uiso 1 1 calc R . . . .
C3B C 0.6394(6) 0.6997(4) 0.4061(2) 0.138(5) Uani 1 1 d G . . . .
H3B H 0.6192 0.6738 0.4258 0.165 Uiso 1 1 calc R . . . .
C25 C 0.4832(10) 0.3503(9) 0.1495(5) 0.117(6) Uani 1 1 d . . . . .
O26 O 0.9560(7) 0.7385(6) 0.5035(4) 0.128(4) Uani 1 1 d . U . . .
C27 C 0.9477(10) 0.1875(8) 0.2383(5) 0.108(5) Uani 1 1 d . . . . .
H27 H 0.9963 0.1812 0.2497 0.129 Uiso 1 1 calc R . . . .
C29 C 0.8485(7) 0.3046(6) 0.1771(4) 0.085(3) Uani 1 1 d . . . . .
H29 H 0.8012 0.3120 0.1645 0.102 Uiso 1 1 calc R . . . .
C2A C 0.8930(11) 0.1451(8) 0.2407(7) 0.125(6) Uani 1 1 d . . . . .
O2B O 0.9005(9) 0.0909(6) 0.2585(5) 0.141(4) Uani 1 1 d . . . . .
C2F C 1.0169(7) 0.7298(6) 0.4316(5) 0.092(3) Uani 1 1 d . . . . .
H2F H 1.0324 0.7684 0.4313 0.111 Uiso 1 1 calc R . . . .
C2G C 0.9747(9) 0.7070(7) 0.4672(5) 0.103(4) Uani 1 1 d . . . . .
C2H C 0.7092(7) 0.3151(3) 0.4118(3) 0.140(7) Uani 1 1 d . . . . .
H2H H 0.6827 0.2818 0.4039 0.168 Uiso 1 1 calc R . . . .
C2L C 0.7862(7) 0.3116(3) 0.4232(3) 0.120(6) Uani 1 1 d G . . . .
C3L C 0.8257(5) 0.3614(5) 0.4351(3) 0.113(5) Uani 1 1 d G . . . .
C1D C 0.7883(6) 0.4147(3) 0.4355(3) 0.108(5) Uani 1 1 d G . . . .
H1D H 0.8148 0.4480 0.4434 0.130 Uiso 1 1 calc R . . . .
C1E C 0.7114(6) 0.4181(3) 0.4241(3) 0.088(4) Uani 1 1 d G . . . .
C2R C 0.6718(5) 0.3683(4) 0.4123(3) 0.105(4) Uani 1 1 d G . . . .
H2R H 0.6203 0.3706 0.4046 0.126 Uiso 1 1 calc R . . . .
O2I O 0.7661(14) 0.8209(10) 0.4095(7) 0.2308(16) Uani 1 1 d . U . . .
O2K O 0.3698(8) 0.4128(7) 0.0583(4) 0.1514(16) Uani 0.505(11) 1 d D . P A 1
C2M C 0.4012(8) 0.4038(8) 0.1000(5) 0.111(5) Uani 1 1 d D . . . .
C2N C 0.3701(10) 0.4377(10) 0.1292(8) 0.130(6) Uani 1 1 d . . . . .
H2N H 0.3322 0.4646 0.1225 0.156 Uiso 1 1 calc R . . . .
C2P C 0.9481(8) 0.6529(7) 0.4667(5) 0.093(3) Uani 1 1 d . . . . .
H2P H 0.9182 0.6399 0.4893 0.111 Uiso 1 1 calc R . . . .
C2S C 0.9871(8) 0.2837(7) 0.2157(5) 0.109(5) Uani 1 1 d . . . . .
H2S H 1.0350 0.2774 0.2279 0.131 Uiso 1 1 calc R . . . .
C2T C 1.0335(7) 0.6952(6) 0.3990(5) 0.090(3) Uani 1 1 d . . . . .
H2T H 1.0621 0.7097 0.3763 0.108 Uiso 1 1 calc R . . . .
C2U C 0.4512(9) 0.3893(7) 0.1816(6) 0.110(6) Uani 1 1 d . . . . .
C3FF C 0.6087(15) 0.5606(10) 0.0420(7) 0.099(3) Uani 0.452(12) 1 d . U P A 1
H3FF H 0.6020 0.5353 0.0193 0.118 Uiso 0.452(12) 1 calc R . P A 1
C3UU C 0.5478(12) 0.5946(11) 0.0560(7) 0.099(3) Uani 0.452(12) 1 d DG U P A 1
C3CC C 0.5578(13) 0.6325(11) 0.0900(8) 0.099(3) Uani 0.452(12) 1 d G . P A 1
H3CC H 0.5170 0.6552 0.0993 0.118 Uiso 0.452(12) 1 calc R . P A 1
C37X C 0.6288(15) 0.6364(11) 0.1100(7) 0.099(3) Uani 0.452(12) 1 d G . P A 1
C2CX C 0.6897(12) 0.6024(12) 0.0961(8) 0.099(3) Uani 0.452(12) 1 d G . P A 1
C2VV C 0.6797(13) 0.5646(11) 0.0621(8) 0.099(3) Uani 0.452(12) 1 d G . P A 1
H2VV H 0.7204 0.5418 0.0528 0.118 Uiso 0.452(12) 1 calc R . P A 1
C9XX C 0.766(3) 0.6072(18) 0.1170(13) 0.099(3) Uani 0.452(12) 1 d . . P A 1
H9XX H 0.8070 0.5858 0.1068 0.118 Uiso 0.452(12) 1 calc R . P A 1
C24X C 0.7748(15) 0.643(2) 0.1514(13) 0.099(3) Uani 0.452(12) 1 d D . P A 1
C2OX C 0.715(3) 0.676(2) 0.1667(13) 0.099(3) Uani 0.452(12) 1 d . . P A 1
H2OX H 0.7227 0.6997 0.1904 0.118 Uiso 0.452(12) 1 calc R . P A 1
C2DX C 0.640(3) 0.676(2) 0.1474(13) 0.099(3) Uani 0.452(12) 1 d . . P A 1
H2DX H 0.6001 0.6987 0.1577 0.118 Uiso 0.452(12) 1 calc R . P A 1
F3 F 0.2886(7) 0.5744(5) 0.1328(4) 0.145(4) Uani 1 1 d . . . . .
C2W C 0.4966(8) 0.2884(7) 0.3046(5) 0.098(4) Uani 1 1 d . . . . .
H2WA H 0.4433 0.2977 0.3008 0.147 Uiso 1 1 calc R . . . .
H2WB H 0.5071 0.2513 0.2920 0.147 Uiso 1 1 calc R . . . .
H2WC H 0.5082 0.2870 0.3345 0.147 Uiso 1 1 calc R . . . .
C2X C 0.9146(7) 0.3337(5) 0.3213(4) 0.081(3) Uani 1 1 d . . . . .
H2X H 0.9659 0.3311 0.3295 0.097 Uiso 1 1 calc R . . . .
C2Y C 0.9279(9) 0.3896(8) 0.1034(6) 0.121(6) Uani 1 1 d . . . . .
H2YA H 0.9803 0.3772 0.1056 0.181 Uiso 1 1 calc R . . . .
H2YB H 0.8983 0.3603 0.0892 0.181 Uiso 1 1 calc R . . . .
H2YC H 0.9255 0.4250 0.0873 0.181 Uiso 1 1 calc R . . . .
C2Z C 0.4196(10) 0.6181(10) 0.2935(6) 0.134(7) Uani 1 1 d . . . . .
H2ZA H 0.4076 0.6341 0.3209 0.201 Uiso 1 1 calc R . . . .
H2ZB H 0.4133 0.6474 0.2720 0.201 Uiso 1 1 calc R . . . .
H2ZC H 0.3857 0.5863 0.2876 0.201 Uiso 1 1 calc R . . . .
C30 C 0.5002(10) 0.5973(7) 0.2934(5) 0.111(5) Uani 1 1 d . . . . .
H30 H 0.5039 0.5661 0.3145 0.134 Uiso 1 1 calc R . . . .
C31 C 0.9867(18) 0.7935(13) 0.5097(8) 0.220(4) Uani 1 1 d D U . . .
H31A H 0.9883 0.8144 0.4829 0.264 Uiso 1 1 calc R . . . .
H31B H 1.0387 0.7905 0.5206 0.264 Uiso 1 1 calc R . . . .
O10 O 0.8886(10) 0.8540(6) 0.1989(7) 0.180(5) Uani 1 1 d . . . . .
C32 C 0.9418(7) 0.5571(6) 0.4320(5) 0.094(4) Uani 1 1 d . . . . .
H32 H 0.9131 0.5422 0.4544 0.113 Uiso 1 1 calc R . . . .
C33 C 0.2826(8) 0.6088(6) 0.1664(5) 0.111(5) Uani 1 1 d . . . . .
C34 C 0.8014(10) 0.2069(9) 0.2019(6) 0.119(5) Uani 1 1 d . . . . .
H34 H 0.7536 0.2129 0.1895 0.143 Uiso 1 1 calc R . . . .
C35 C 0.344(5) 0.390(2) -0.0156(11) 0.1517(3) Uani 0.452(12) 1 d D . P A 1
H35A H 0.3547 0.3577 -0.0346 0.182 Uiso 0.452(12) 1 calc R . P A 1
H35B H 0.2910 0.3868 -0.0071 0.182 Uiso 0.452(12) 1 calc R . P A 1
C36 C 0.9742(8) 0.3336(7) 0.1960(5) 0.097(4) Uani 1 1 d . . . . .
H36 H 1.0116 0.3623 0.1965 0.116 Uiso 1 1 calc R . . . .
C38 C 1.1181(9) 0.4904(9) 0.3380(11) 0.197(14) Uani 1 1 d . . . . .
H38A H 1.1456 0.5265 0.3393 0.296 Uiso 1 1 calc R . . . .
H38B H 1.1230 0.4705 0.3647 0.296 Uiso 1 1 calc R . . . .
H38C H 1.1390 0.4668 0.3156 0.296 Uiso 1 1 calc R . . . .
C39 C 0.8905(12) 0.7086(7) 0.1595(5) 0.118(5) Uani 1 1 d . . . . .
H39A H 0.9413 0.7081 0.1714 0.177 Uiso 1 1 calc R . . . .
H39B H 0.8939 0.7081 0.1289 0.177 Uiso 1 1 calc R . . . .
H39C H 0.8643 0.7430 0.1685 0.177 Uiso 1 1 calc R . . . .
C3D C 0.3958(9) 0.4313(8) 0.1682(6) 0.117(5) Uani 1 1 d . . . . .
H3D H 0.3765 0.4562 0.1889 0.140 Uiso 1 1 calc R . . . .
C3E C 0.4563(9) 0.3607(9) 0.1054(6) 0.123(6) Uani 1 1 d . . . . .
H3E H 0.4753 0.3395 0.0825 0.147 Uiso 1 1 calc R . . . .
C3H C 0.8178(12) 0.1531(8) 0.2242(7) 0.128(6) Uani 1 1 d . . . . .
H3H H 0.7803 0.1248 0.2274 0.153 Uiso 1 1 calc R . . . .
C3I C 0.8094(19) 0.8553(13) 0.3832(10) 0.2308(16) Uani 1 1 d D U . . .
H3IB H 0.7754 0.8647 0.3597 0.277 Uiso 1 1 calc R . . . .
H3IA H 0.8477 0.8293 0.3714 0.277 Uiso 1 1 calc R . . . .
C3K C 0.8246(19) 0.2576(9) 0.4274(6) 0.156(8) Uani 1 1 d . . . . .
H3K H 0.7969 0.2241 0.4214 0.187 Uiso 1 1 calc R . . . .
C3M C 0.9815(14) 0.0783(11) 0.2709(7) 0.150(6) Uani 1 1 d . . . . .
H3MA H 0.9984 0.1035 0.2938 0.179 Uiso 1 1 calc R . . . .
H3MB H 1.0160 0.0827 0.2468 0.179 Uiso 1 1 calc R . . . .
C3N C 0.933(2) 0.8275(12) 0.5434(9) 0.221(4) Uani 1 1 d D U . . .
H3NA H 0.8810 0.8131 0.5413 0.266 Uiso 1 1 calc R . . . .
H3NB H 0.9513 0.8197 0.5721 0.266 Uiso 1 1 calc R . . . .
C3O C 0.9775(18) 0.0170(11) 0.2851(7) 0.176(8) Uani 1 1 d . . . . .
H3OA H 0.9480 -0.0055 0.2647 0.212 Uiso 1 1 calc R . . . .
H3OB H 1.0288 0.0008 0.2865 0.212 Uiso 1 1 calc R . . . .
C3P C 0.9025(12) 0.3559(8) 0.4463(6) 0.126(6) Uani 1 1 d . . . . .
H3P H 0.9298 0.3888 0.4543 0.151 Uiso 1 1 calc R . . . .
O11 O 0.9349(14) 0.2005(7) 0.4441(6) 0.193(8) Uani 1 1 d . . . . .
C26 C 0.9413(16) 0.3001(10) 0.4460(7) 0.148(7) Uani 1 1 d . . . . .
H26 H 0.9938 0.2965 0.4505 0.178 Uiso 1 1 calc R . . . .
C2I C 0.9034(16) 0.9129(12) 0.4996(8) 0.226(3) Uani 1 1 d D U . . .
H2I H 0.9040 0.9532 0.4988 0.272 Uiso 1 1 calc R . . . .
C3Q C 0.893(2) 0.2520(10) 0.4385(7) 0.174(10) Uani 1 1 d . . . . .
C3R C 0.9336(17) 0.8900(12) 0.5360(8) 0.224(3) Uani 1 1 d D U . . .
H3RA H 0.9068 0.9078 0.5597 0.269 Uiso 1 1 calc R . . . .
H3RB H 0.9866 0.9026 0.5376 0.269 Uiso 1 1 calc R . . . .
C3S C 0.888(2) 0.1465(10) 0.4468(9) 0.195(10) Uani 1 1 d . . . . .
H3SA H 0.8490 0.1501 0.4687 0.233 Uiso 1 1 calc R . . . .
H3SB H 0.8631 0.1385 0.4198 0.233 Uiso 1 1 calc R . . . .
O3T O 0.8470(14) 0.8894(8) 0.2693(10) 0.235(6) Uani 1 1 d . . . . .
F13 F 0.7262(15) 0.8272(11) 0.1901(9) 0.278(7) Uani 1 1 d . . . . .
O14 O 0.4807(14) 0.5925(17) 0.0317(9) 0.1518(9) Uani 0.452(12) 1 d D . P A 1
C3W C 0.942(2) 0.1003(12) 0.4576(11) 0.221(12) Uani 1 1 d . . . . .
H3WA H 0.9120 0.0658 0.4634 0.266 Uiso 1 1 calc R . . . .
H3WB H 0.9666 0.1112 0.4842 0.266 Uiso 1 1 calc R . . . .
C3X C 0.942(2) 0.0138(15) 0.3256(8) 0.243(13) Uani 1 1 d . . . . .
H3XA H 0.8976 0.0387 0.3243 0.291 Uiso 1 1 calc R . . . .
H3XB H 0.9235 -0.0255 0.3285 0.291 Uiso 1 1 calc R . . . .
C3Y C 0.4170(17) 0.627(2) 0.0413(15) 0.1517(3) Uani 0.452(12) 1 d D . P A 1
H3YA H 0.4327 0.6670 0.0354 0.182 Uiso 0.452(12) 1 calc R . P A 1
H3YB H 0.4100 0.6249 0.0719 0.182 Uiso 0.452(12) 1 calc R . P A 1
C3Z C 0.299(2) 0.4860(15) -0.0315(15) 0.1517(3) Uani 0.452(12) 1 d D . P A 1
H3Z H 0.2519 0.4696 -0.0247 0.182 Uiso 0.452(12) 1 calc R . P A 1
C40 C 0.8529(15) 0.9113(12) 0.3919(8) 0.231(2) Uani 1 1 d D U . . .
H40A H 0.9076 0.9058 0.3878 0.278 Uiso 1 1 calc R . . . .
H40B H 0.8355 0.9420 0.3731 0.278 Uiso 1 1 calc R . . . .
C41 C 0.352(3) 0.4471(18) -0.0427(18) 0.1517(3) Uani 0.452(12) 1 d D . P A 1
H41A H 0.4029 0.4635 -0.0386 0.182 Uiso 0.452(12) 1 calc R . P A 1
H41B H 0.3464 0.4378 -0.0727 0.182 Uiso 0.452(12) 1 calc R . P A 1
C42 C 0.300(2) 0.5434(15) -0.0282(14) 0.1517(3) Uani 0.452(12) 1 d D . P A 1
H42 H 0.2529 0.5602 -0.0344 0.182 Uiso 0.452(12) 1 calc R . P A 1
C43 C 0.354(2) 0.5821(19) -0.0180(12) 0.1517(3) Uani 0.452(12) 1 d D . P A 1
H43A H 0.3618 0.6073 -0.0424 0.182 Uiso 0.452(12) 1 calc R . P A 1
H43B H 0.4013 0.5617 -0.0126 0.182 Uiso 0.452(12) 1 calc R . P A 1
C44 C 1.007(2) 0.0824(17) 0.4264(11) 0.258(15) Uani 1 1 d D . . . .
H44A H 1.0455 0.1125 0.4256 0.310 Uiso 1 1 calc R . . . .
H44B H 1.0307 0.0471 0.4365 0.310 Uiso 1 1 calc R . . . .
O45 O 0.546(3) 0.8702(14) 0.0937(9) 0.195(12) Uani 0.505(11) 1 d D . P A 1
C46 C 0.554(5) 0.9665(18) 0.1221(17) 0.218(9) Uani 0.505(11) 1 d D . P A 1
H46A H 0.5438 1.0051 0.1121 0.327 Uiso 0.505(11) 1 calc R . P A 1
H46B H 0.5216 0.9584 0.1462 0.327 Uiso 0.505(11) 1 calc R . P A 1
H46C H 0.6066 0.9631 0.1302 0.327 Uiso 0.505(11) 1 calc R . P A 1
C2K C 0.8734(19) 0.8886(11) 0.4649(8) 0.229(3) Uani 1 1 d D U . . .
H2K H 0.8768 0.8489 0.4603 0.275 Uiso 1 1 calc R . . . .
F1 F 0.7423(11) 0.9239(8) 0.2126(9) 0.263(7) Uani 1 1 d . . . . .
C3T C 0.7511(17) 0.8661(10) 0.2205(10) 0.224(5) Uani 1 1 d . . . . .
C1 C 0.979(3) 0.0738(16) 0.3866(11) 0.267(17) Uani 1 1 d D . . . .
H1 H 0.9558 0.1061 0.3742 0.321 Uiso 1 1 calc R . . . .
C59 C 0.979(3) 0.0267(13) 0.3627(9) 0.282(19) Uani 1 1 d D . . . .
H59 H 1.0092 -0.0032 0.3732 0.339 Uiso 1 1 calc R . . . .
C4 C 0.3353(19) 0.620(2) 0.0212(14) 0.1517(3) Uani 0.452(12) 1 d D . P A 1
H4A H 0.3002 0.6011 0.0406 0.182 Uiso 0.452(12) 1 calc R . P A 1
H4B H 0.3139 0.6575 0.0128 0.182 Uiso 0.452(12) 1 calc R . P A 1
O1K O 0.756(3) 0.7309(16) 0.0405(10) 0.219(18) Uani 0.495(11) 1 d D . P A 2
C2B C 0.722(3) 0.7766(18) 0.0479(16) 0.218(9) Uani 0.495(11) 1 d D . P A 2
H2BA H 0.7277 0.8011 0.0229 0.262 Uiso 0.495(11) 1 calc R . P A 2
H2BB H 0.7487 0.7956 0.0711 0.262 Uiso 0.495(11) 1 calc R . P A 2
C3V C 0.810(3) 0.6970(18) 0.0329(17) 0.218(9) Uani 0.495(11) 1 d D . P A 2
H3VA H 0.7909 0.6674 0.0136 0.262 Uiso 0.495(11) 1 calc R . P A 2
H3VB H 0.8231 0.6776 0.0594 0.262 Uiso 0.495(11) 1 calc R . P A 2
C49 C 0.577(3) 0.8266(19) 0.0730(18) 0.218(9) Uani 0.505(11) 1 d D . P A 1
H49A H 0.6183 0.8112 0.0900 0.262 Uiso 0.505(11) 1 calc R . P A 1
H49B H 0.5985 0.8413 0.0467 0.262 Uiso 0.505(11) 1 calc R . P A 1
C4A C 0.885(3) 0.720(3) 0.0140(17) 0.218(9) Uani 0.495(11) 1 d D . P A 2
H4AA H 0.9200 0.6886 0.0101 0.327 Uiso 0.495(11) 1 calc R . P A 2
H4AB H 0.8741 0.7379 -0.0131 0.327 Uiso 0.495(11) 1 calc R . P A 2
H4AC H 0.9065 0.7482 0.0330 0.327 Uiso 0.495(11) 1 calc R . P A 2
C4C C 0.8363(19) 0.9253(13) 0.4357(8) 0.231(3) Uani 1 1 d D U . . .
H4CA H 0.8518 0.9650 0.4412 0.277 Uiso 1 1 calc R . . . .
H4CB H 0.7813 0.9229 0.4402 0.277 Uiso 1 1 calc R . . . .
C52 C 0.522(4) 0.7767(19) 0.0619(18) 0.218(9) Uani 0.505(11) 1 d D . P A 1
H52A H 0.5498 0.7471 0.0469 0.327 Uiso 0.505(11) 1 calc R . P A 1
H52B H 0.5009 0.7608 0.0876 0.327 Uiso 0.505(11) 1 calc R . P A 1
H52C H 0.4812 0.7910 0.0442 0.327 Uiso 0.505(11) 1 calc R . P A 1
C78 C 0.536(4) 0.9237(17) 0.0870(15) 0.218(9) Uani 0.505(11) 1 d D . P A 1
H78A H 0.4832 0.9295 0.0786 0.262 Uiso 0.505(11) 1 calc R . P A 1
H78B H 0.5678 0.9341 0.0626 0.262 Uiso 0.505(11) 1 calc R . P A 1
C77 C 0.637(3) 0.776(3) 0.0592(15) 0.218(9) Uani 0.495(11) 1 d D . P A 2
H77A H 0.6202 0.8150 0.0639 0.327 Uiso 0.495(11) 1 calc R . P A 2
H77B H 0.6088 0.7591 0.0362 0.327 Uiso 0.495(11) 1 calc R . P A 2
H77C H 0.6299 0.7536 0.0847 0.327 Uiso 0.495(11) 1 calc R . P A 2
O14A O 0.5058(11) 0.5469(13) 0.0385(8) 0.1515(13) Uani 0.548(12) 1 d D . P A 2
C3ZZ C 0.4341(13) 0.5644(18) 0.0537(10) 0.1517(3) Uani 0.548(12) 1 d D . P A 2
H3ZA H 0.4397 0.5791 0.0825 0.182 Uiso 0.548(12) 1 calc R . P A 2
H3ZB H 0.4001 0.5312 0.0547 0.182 Uiso 0.548(12) 1 calc R . P A 2
C1AA C 0.3988(19) 0.6109(13) 0.0258(10) 0.1517(3) Uani 0.548(12) 1 d D . P A 2
H1AA H 0.4297 0.6459 0.0265 0.182 Uiso 0.548(12) 1 calc R . P A 2
H1AB H 0.3474 0.6203 0.0356 0.182 Uiso 0.548(12) 1 calc R . P A 2
C43A C 0.396(2) 0.5856(14) -0.0198(9) 0.1517(3) Uani 0.548(12) 1 d D . P A 2
H43C H 0.3779 0.6143 -0.0400 0.182 Uiso 0.548(12) 1 calc R . P A 2
H43D H 0.4467 0.5725 -0.0286 0.182 Uiso 0.548(12) 1 calc R . P A 2
C42A C 0.341(2) 0.5348(13) -0.0168(13) 0.1517(3) Uani 0.548(12) 1 d D . P A 2
H42A H 0.2949 0.5388 -0.0017 0.182 Uiso 0.548(12) 1 calc R . P A 2
C999 C 0.357(2) 0.4858(13) -0.0354(13) 0.1517(3) Uani 0.548(12) 1 d D . P A 2
H999 H 0.3962 0.4830 -0.0553 0.182 Uiso 0.548(12) 1 calc R . P A 2
C41A C 0.3092(18) 0.4340(12) -0.0232(11) 0.1517(3) Uani 0.548(12) 1 d D . P A 2
H41C H 0.2807 0.4431 0.0026 0.182 Uiso 0.548(12) 1 calc R . P A 2
H41D H 0.2722 0.4266 -0.0456 0.182 Uiso 0.548(12) 1 calc R . P A 2
C35A C 0.353(3) 0.3827(15) -0.0161(9) 0.1517(3) Uani 0.548(12) 1 d D . P A 2
H35C H 0.3903 0.3792 -0.0388 0.182 Uiso 0.548(12) 1 calc R . P A 2
H35D H 0.3186 0.3497 -0.0180 0.182 Uiso 0.548(12) 1 calc R . P A 2
C47 C 0.3943(11) 0.3798(10) 0.0259(5) 0.1517(3) Uani 1 1 d D . . . .
H47A H 0.3915 0.3393 0.0341 0.182 Uiso 0.505(11) 1 calc R . P A 1
H47B H 0.4476 0.3889 0.0198 0.182 Uiso 0.505(11) 1 calc R . P A 1
H47C H 0.3932 0.3398 0.0354 0.182 Uiso 0.495(11) 1 calc R . P A 2
H47D H 0.4476 0.3896 0.0207 0.182 Uiso 0.495(11) 1 calc R . P A 2
O2L O 0.3698(8) 0.4128(7) 0.0583(4) 0.1514(16) Uani 0.495(11) 1 d D . P A 2
C10 C 0.7713(7) 0.6097(6) 0.1262(4) 0.079(5) Uani 0.548(12) 1 d D . P A 2
H10A H 0.8174 0.5912 0.1200 0.095 Uiso 0.548(12) 1 calc R . P A 2
C24A C 0.7678(8) 0.6503(7) 0.1589(5) 0.081(6) Uani 0.548(12) 1 d DG . P A 2
C1H C 0.6989(8) 0.6779(8) 0.1682(6) 0.086(6) Uani 0.548(12) 1 d DG . P A 2
H1HA H 0.6965 0.7050 0.1901 0.103 Uiso 0.548(12) 1 calc R . P A 2
C37A C 0.6333(8) 0.6649(7) 0.1447(5) 0.090(7) Uani 0.548(12) 1 d G . P A 2
H37A H 0.5872 0.6833 0.1509 0.108 Uiso 0.548(12) 1 calc R . P A 2
C2D C 0.6368(6) 0.6243(5) 0.1121(4) 0.100(7) Uani 0.548(12) 1 d G . P A 2
C9A C 0.7057(6) 0.5967(5) 0.1028(3) 0.083(5) Uani 0.548(12) 1 d G . P A 2
C1K C 0.7092(8) 0.5562(6) 0.0700(4) 0.093(5) Uani 0.548(12) 1 d G . P A 2
H1KA H 0.7553 0.5377 0.0638 0.111 Uiso 0.548(12) 1 calc R . P A 2
C20 C 0.6436(10) 0.5432(7) 0.0466(5) 0.098(6) Uani 0.548(12) 1 d G . P A 2
H20A H 0.6460 0.5160 0.0247 0.118 Uiso 0.548(12) 1 calc R . P A 2
C0AA C 0.5747(10) 0.5708(8) 0.0558(5) 0.112(7) Uani 0.548(12) 1 d DG . P A 2
C45 C 0.5712(8) 0.6114(7) 0.0886(5) 0.101(6) Uani 0.548(12) 1 d G . P A 2
H45 H 0.5251 0.6298 0.0949 0.121 Uiso 0.548(12) 1 calc R . P A 2

loop_
_atom_site_aniso_label
_atom_site_aniso_U_11
_atom_site_aniso_U_22
_atom_site_aniso_U_33
_atom_site_aniso_U_23
_atom_site_aniso_U_13
_atom_site_aniso_U_12
Eu1 0.0826(3) 0.0460(2) 0.0598(3) -0.00184(16) -0.0065(2) 0.0069(2)
O9 0.112(5) 0.062(4) 0.053(4) 0.000(3) 0.010(4) 0.008(4)
N10 0.130(8) 0.061(5) 0.070(5) 0.001(5) 0.015(6) 0.002(5)
C12 0.107(8) 0.044(5) 0.054(5) -0.004(4) 0.009(5) 0.001(5)
C15 0.102(8) 0.039(5) 0.085(7) 0.009(5) 0.005(6) 0.010(5)
C18 0.065(5) 0.067(6) 0.089(7) 0.017(6) -0.003(5) -0.002(5)
C21 0.092(6) 0.042(4) 0.060(5) 0.008(4) -0.005(4) 0.002(4)
C23 0.081(6) 0.065(6) 0.064(6) -0.005(5) 0.005(5) -0.010(5)
N35 0.074(4) 0.053(4) 0.063(4) 0.003(4) -0.003(3) 0.015(4)
C75 0.081(6) 0.076(7) 0.069(6) 0.001(5) -0.003(5) -0.015(5)
C116 0.159(15) 0.083(9) 0.083(9) 0.016(7) 0.025(9) 0.018(9)
O5 0.087(4) 0.046(3) 0.070(4) 0.002(3) -0.011(3) -0.003(3)
C11 0.085(7) 0.056(4) 0.054(5) 0.010(4) -0.012(5) 0.001(4)
O16 0.076(4) 0.048(3) 0.089(4) -0.012(3) -0.008(3) -0.002(3)
N20 0.097(6) 0.074(5) 0.062(5) 0.000(4) -0.006(4) -0.017(5)
O8 0.081(4) 0.060(4) 0.074(4) -0.005(4) -0.020(4) 0.012(3)
N1 0.076(5) 0.045(4) 0.083(5) 0.005(4) -0.024(4) -0.005(4)
C14 0.077(6) 0.049(4) 0.073(5) -0.008(4) -0.018(5) -0.002(4)
S3 0.104(2) 0.095(2) 0.086(2) -0.0047(16) 0.0049(16) -0.0108(18)
S4 0.0879(19) 0.0661(17) 0.136(3) 0.0155(19) -0.0181(19) 0.0081(14)
N2 0.093(6) 0.077(6) 0.074(6) -0.018(5) -0.003(5) 0.000(5)
O1 0.106(6) 0.125(7) 0.053(4) 0.012(4) 0.007(4) -0.010(5)
O6 0.113(6) 0.090(5) 0.072(5) -0.005(4) 0.013(4) -0.004(5)
O15 0.099(6) 0.099(7) 0.129(8) 0.011(6) -0.015(6) 0.020(5)
O18 0.105(6) 0.063(5) 0.156(9) 0.008(5) -0.035(6) 0.009(4)
N3 0.073(5) 0.044(4) 0.066(5) -0.005(3) -0.003(4) 0.010(3)
C6 0.070(5) 0.056(5) 0.061(5) -0.006(4) -0.003(4) 0.011(4)
C2 0.075(6) 0.056(5) 0.072(6) -0.003(4) -0.005(5) 0.018(4)
F12 0.157(9) 0.102(6) 0.151(8) 0.030(6) -0.040(7) -0.028(6)
C13 0.081(6) 0.048(5) 0.080(7) -0.002(4) -0.013(5) -0.003(4)
F16 0.152(9) 0.120(7) 0.141(7) -0.035(6) 0.011(7) -0.028(6)
C3 0.084(6) 0.054(5) 0.076(6) -0.007(4) -0.016(5) 0.003(5)
F19 0.137(8) 0.160(9) 0.101(6) -0.013(6) 0.015(5) -0.045(7)
N4 0.080(5) 0.053(5) 0.111(7) -0.001(5) -0.031(5) -0.003(4)
S1 0.155(4) 0.083(2) 0.285(8) 0.016(4) 0.012(5) 0.011(3)
O4 0.097(5) 0.072(4) 0.061(4) 0.007(3) 0.004(4) 0.026(4)
O3 0.088(5) 0.068(4) 0.069(5) -0.014(3) -0.008(3) 0.016(4)
F10 0.174(9) 0.200(12) 0.384(16) 0.070(11) 0.030(9) 0.037(8)
O12 0.097(5) 0.062(3) 0.143(7) -0.020(4) 0.004(5) 0.003(3)
C5 0.075(6) 0.049(5) 0.083(7) -0.007(5) -0.006(5) 0.006(4)
C17 0.103(8) 0.045(5) 0.074(7) -0.003(5) -0.003(6) 0.000(5)
C19 0.075(6) 0.044(5) 0.083(7) -0.001(4) -0.007(5) 0.009(4)
O2 0.094(6) 0.132(9) 0.149(9) -0.052(8) 0.036(6) -0.016(6)
F6 0.160(9) 0.087(5) 0.166(9) 0.005(6) 0.025(7) -0.010(6)
C8 0.096(8) 0.096(9) 0.078(8) -0.009(6) -0.001(6) 0.029(7)
C7 0.070(7) 0.119(11) 0.114(10) -0.033(9) 0.015(7) 0.002(7)
C16 0.082(8) 0.107(10) 0.098(9) -0.045(8) 0.005(7) 0.004(7)
F15 0.113(7) 0.143(9) 0.206(11) -0.045(8) -0.028(7) 0.018(6)
C1A 0.081(7) 0.055(5) 0.086(7) -0.008(5) -0.016(5) 0.002(5)
C1B 0.073(6) 0.086(8) 0.097(8) -0.029(7) -0.005(6) 0.006(6)
C1C 0.106(8) 0.051(5) 0.090(7) -0.008(5) -0.028(7) 0.009(5)
C1F 0.117(9) 0.103(10) 0.062(6) 0.013(6) -0.012(6) -0.037(8)
C1G 0.126(12) 0.118(11) 0.076(8) -0.011(7) 0.003(8) -0.021(10)
N1H 0.095(7) 0.060(5) 0.188(13) -0.010(7) -0.044(8) 0.000(5)
C1I 0.070(6) 0.054(6) 0.112(9) -0.013(6) -0.012(6) -0.002(5)
C1J 0.126(11) 0.109(10) 0.082(8) 0.008(7) 0.016(7) -0.027(9)
N1K 0.095(7) 0.105(8) 0.074(6) 0.013(6) 0.007(5) 0.034(6)
C1L 0.089(7) 0.063(6) 0.080(7) 0.019(5) 0.014(6) 0.019(5)
C1M 0.089(7) 0.045(5) 0.063(6) 0.009(4) 0.009(5) 0.004(4)
C1N 0.070(6) 0.085(9) 0.224(19) -0.058(12) -0.017(9) -0.001(6)
C1O 0.079(7) 0.077(7) 0.124(11) -0.002(8) -0.016(8) -0.013(5)
C1P 0.067(6) 0.068(6) 0.105(9) -0.002(6) -0.015(6) -0.009(5)
C1Q 0.073(6) 0.073(7) 0.110(10) 0.002(6) -0.020(6) -0.020(5)
C1R 0.083(8) 0.086(9) 0.130(12) -0.011(8) -0.021(8) -0.014(7)
C1S 0.085(8) 0.119(12) 0.113(11) -0.017(9) -0.006(8) -0.030(8)
C1T 0.066(5) 0.085(7) 0.094(6) 0.016(5) -0.018(5) -0.006(5)
O7 0.129(8) 0.098(7) 0.147(9) 0.030(7) -0.021(7) 0.011(6)
C1U 0.078(7) 0.063(7) 0.155(13) 0.019(8) -0.023(8) -0.024(6)
C1V 0.067(5) 0.067(5) 0.096(7) 0.005(5) -0.011(5) -0.011(4)
C1W 0.061(6) 0.060(6) 0.148(12) -0.009(7) -0.016(7) -0.007(5)
C1X 0.078(7) 0.074(7) 0.102(9) 0.002(6) -0.008(6) -0.013(6)
C1Y 0.141(10) 0.108(9) 0.116(8) 0.012(6) 0.005(7) 0.075(7)
C22 0.136(10) 0.115(8) 0.088(7) 0.010(6) 0.013(7) 0.068(7)
C1Z 0.143(10) 0.102(8) 0.083(6) 0.004(5) 0.013(6) 0.074(7)
C2Q 0.149(10) 0.114(9) 0.082(7) 0.000(6) 0.009(6) 0.075(7)
C2E 0.155(10) 0.109(8) 0.098(7) -0.006(5) -0.001(6) 0.085(7)
C2J 0.141(10) 0.115(8) 0.124(8) 0.000(6) -0.006(7) 0.087(7)
C28 0.151(11) 0.130(10) 0.169(11) -0.025(8) 0.002(8) 0.087(8)
C3G 0.163(11) 0.142(10) 0.175(11) -0.032(8) 0.001(9) 0.083(7)
C3J 0.170(13) 0.146(11) 0.149(12) -0.034(8) -0.012(9) 0.082(8)
C3B 0.175(12) 0.137(10) 0.101(8) -0.017(7) -0.005(8) 0.086(8)
C25 0.099(10) 0.151(15) 0.100(10) 0.024(11) -0.022(9) -0.074(11)
O26 0.127(8) 0.144(8) 0.111(7) -0.024(6) 0.003(6) -0.035(7)
C27 0.109(10) 0.112(12) 0.102(10) -0.013(8) 0.000(8) 0.027(9)
C29 0.072(7) 0.105(9) 0.077(7) -0.014(7) 0.004(5) 0.029(7)
C2A 0.112(12) 0.111(13) 0.151(16) 0.000(11) 0.010(11) 0.022(10)
O2B 0.157(10) 0.119(9) 0.148(10) 0.028(8) -0.007(8) 0.017(8)
C2F 0.087(7) 0.079(7) 0.112(7) -0.007(5) -0.007(6) -0.022(5)
C2G 0.096(8) 0.102(7) 0.111(7) -0.003(6) -0.001(6) -0.024(6)
C2H 0.197(19) 0.107(13) 0.118(12) 0.025(10) -0.028(13) -0.021(13)
C2L 0.195(16) 0.077(8) 0.088(8) 0.016(7) -0.051(10) -0.014(9)
C3L 0.153(13) 0.098(10) 0.086(9) 0.023(8) -0.031(9) -0.005(10)
C1D 0.165(14) 0.085(9) 0.075(8) 0.017(6) -0.027(8) -0.021(9)
C1E 0.114(9) 0.094(9) 0.055(6) 0.022(5) -0.012(6) -0.024(7)
C2R 0.149(13) 0.088(9) 0.077(8) 0.006(7) -0.013(8) -0.013(9)
O2I 0.246(3) 0.221(3) 0.226(3) -0.044(3) 0.012(3) -0.004(3)
O2K 0.124(3) 0.175(3) 0.156(3) -0.023(3) 0.013(3) -0.023(3)
C2M 0.059(7) 0.136(14) 0.137(13) 0.043(11) -0.020(8) -0.018(8)
C2N 0.081(9) 0.136(15) 0.173(18) 0.006(14) -0.011(11) -0.001(9)
C2P 0.082(7) 0.103(7) 0.093(7) 0.002(5) -0.003(6) -0.028(6)
C2S 0.078(7) 0.112(11) 0.137(13) -0.042(10) -0.021(8) 0.026(7)
C2T 0.083(7) 0.076(6) 0.111(8) -0.002(5) -0.007(6) -0.019(5)
C2U 0.101(10) 0.105(11) 0.123(12) 0.045(10) -0.044(9) -0.051(9)
C3FF 0.133(7) 0.085(6) 0.077(5) -0.004(5) 0.015(5) -0.004(5)
C3UU 0.133(7) 0.085(6) 0.077(5) -0.004(5) 0.015(5) -0.004(5)
C3CC 0.133(7) 0.085(6) 0.077(5) -0.004(5) 0.015(5) -0.004(5)
C37X 0.133(7) 0.085(6) 0.077(5) -0.004(5) 0.015(5) -0.004(5)
C2CX 0.133(7) 0.085(6) 0.077(5) -0.004(5) 0.015(5) -0.004(5)
C2VV 0.133(7) 0.085(6) 0.077(5) -0.004(5) 0.015(5) -0.004(5)
C9XX 0.133(7) 0.085(6) 0.077(5) -0.004(5) 0.015(5) -0.004(5)
C24X 0.133(7) 0.085(6) 0.077(5) -0.004(5) 0.015(5) -0.004(5)
C2OX 0.133(7) 0.085(6) 0.077(5) -0.004(5) 0.015(5) -0.004(5)
C2DX 0.133(7) 0.085(6) 0.077(5) -0.004(5) 0.015(5) -0.004(5)
F3 0.139(8) 0.111(7) 0.185(10) -0.032(7) -0.015(7) -0.014(6)
C2W 0.089(8) 0.115(11) 0.090(9) -0.010(8) -0.002(7) -0.009(8)
C2X 0.082(7) 0.053(5) 0.107(8) -0.009(6) -0.027(6) 0.014(5)
C2Y 0.107(10) 0.134(14) 0.120(12) -0.042(10) 0.025(9) 0.005(10)
C2Z 0.095(10) 0.19(2) 0.113(11) 0.024(12) 0.032(9) 0.051(12)
C30 0.143(13) 0.104(10) 0.086(8) 0.019(8) 0.040(9) 0.063(10)
C31 0.239(7) 0.199(7) 0.221(7) -0.065(6) 0.021(7) -0.018(6)
O10 0.142(8) 0.104(8) 0.295(11) 0.033(7) 0.011(8) 0.000(7)
C32 0.077(7) 0.085(9) 0.121(11) 0.017(8) -0.007(7) -0.020(6)
C33 0.092(9) 0.090(10) 0.153(15) -0.026(11) -0.016(9) 0.009(8)
C34 0.092(9) 0.147(15) 0.119(12) 0.016(11) 0.005(8) -0.004(10)
C35 0.1241(5) 0.1750(5) 0.1560(5) -0.0238(5) 0.0140(5) -0.0245(5)
C36 0.084(8) 0.093(9) 0.113(10) -0.029(8) -0.011(7) 0.026(7)
C38 0.071(8) 0.116(13) 0.40(4) -0.11(2) -0.018(14) 0.004(9)
C39 0.167(16) 0.104(11) 0.083(9) 0.022(8) 0.019(9) -0.023(11)
C3D 0.083(8) 0.118(12) 0.149(14) 0.037(11) -0.033(9) -0.012(8)
C3E 0.094(10) 0.123(13) 0.151(15) 0.011(11) -0.014(10) -0.045(10)
C3H 0.139(14) 0.097(11) 0.146(14) 0.015(11) 0.054(13) 0.014(9)
C3I 0.246(3) 0.221(3) 0.226(3) -0.044(3) 0.012(3) -0.004(3)
C3K 0.27(3) 0.097(12) 0.105(12) 0.012(10) -0.037(15) 0.011(15)
C3M 0.175(13) 0.152(14) 0.121(13) 0.027(11) -0.015(11) 0.038(10)
C3N 0.241(7) 0.202(6) 0.221(7) -0.064(6) 0.021(6) -0.015(6)
C3O 0.23(2) 0.151(14) 0.151(13) 0.041(11) -0.020(13) 0.035(13)
C3P 0.153(14) 0.103(11) 0.122(12) 0.031(9) -0.040(11) 0.008(10)
O11 0.29(2) 0.118(9) 0.165(13) 0.005(9) -0.077(13) 0.063(11)
C26 0.187(19) 0.120(14) 0.137(15) 0.040(12) -0.030(14) 0.000(14)
C2I 0.243(6) 0.211(5) 0.225(6) -0.057(5) 0.017(5) -0.008(5)
C3Q 0.28(3) 0.135(17) 0.110(13) 0.025(12) -0.062(17) 0.03(2)
C3R 0.242(6) 0.207(6) 0.223(6) -0.061(6) 0.020(6) -0.011(6)
C3S 0.29(2) 0.110(11) 0.18(2) 0.005(13) -0.039(16) 0.047(13)
O3T 0.231(14) 0.129(9) 0.344(12) -0.037(9) -0.012(10) 0.020(8)
F13 0.238(13) 0.208(12) 0.389(15) 0.032(11) -0.001(10) -0.001(9)
O14 0.1243(16) 0.1751(16) 0.1559(16) -0.0239(16) 0.0143(16) -0.0245(16)
C3W 0.33(3) 0.124(14) 0.21(2) 0.018(14) -0.006(19) 0.088(17)
C3X 0.36(3) 0.21(2) 0.159(13) 0.046(15) 0.039(16) 0.04(2)
C3Y 0.1241(5) 0.1750(5) 0.1560(5) -0.0238(5) 0.0140(5) -0.0245(5)
C3Z 0.1241(5) 0.1750(5) 0.1560(5) -0.0238(5) 0.0140(5) -0.0245(5)
C40 0.246(4) 0.221(4) 0.227(4) -0.046(4) 0.013(4) -0.005(4)
C41 0.1241(5) 0.1750(5) 0.1560(5) -0.0238(5) 0.0140(5) -0.0245(5)
C42 0.1241(5) 0.1750(5) 0.1560(5) -0.0238(5) 0.0140(5) -0.0245(5)
C43 0.1241(5) 0.1750(5) 0.1560(5) -0.0238(5) 0.0140(5) -0.0245(5)
C44 0.32(3) 0.25(3) 0.20(2) -0.01(2) -0.01(2) 0.10(2)
O45 0.29(3) 0.155(17) 0.136(18) 0.019(13) -0.042(19) 0.010(19)
C46 0.33(3) 0.164(15) 0.161(14) 0.020(12) -0.013(17) 0.012(18)
C2K 0.245(5) 0.216(5) 0.227(5) -0.052(5) 0.016(5) -0.007(5)
F1 0.190(11) 0.173(8) 0.427(19) 0.085(9) 0.043(12) 0.040(7)
C3T 0.160(7) 0.162(9) 0.349(13) 0.057(8) 0.011(7) 0.021(6)
C1 0.37(4) 0.22(3) 0.21(2) 0.017(18) -0.01(2) 0.04(3)
C59 0.52(5) 0.16(2) 0.164(16) 0.058(14) -0.03(2) 0.05(3)
C4 0.1241(5) 0.1750(5) 0.1560(5) -0.0238(5) 0.0140(5) -0.0245(5)
O1K 0.37(5) 0.13(2) 0.16(2) 0.07(2) 0.00(3) 0.02(3)
C2B 0.33(3) 0.164(15) 0.161(14) 0.020(12) -0.013(17) 0.012(18)
C3V 0.33(3) 0.164(15) 0.161(14) 0.020(12) -0.013(17) 0.012(18)
C49 0.33(3) 0.164(15) 0.161(14) 0.020(12) -0.013(17) 0.012(18)
C4A 0.33(3) 0.164(15) 0.161(14) 0.020(12) -0.013(17) 0.012(18)
C4C 0.246(5) 0.219(4) 0.227(5) -0.049(4) 0.014(4) -0.006(4)
C52 0.33(3) 0.164(15) 0.161(14) 0.020(12) -0.013(17) 0.012(18)
C78 0.33(3) 0.164(15) 0.161(14) 0.020(12) -0.013(17) 0.012(18)
C77 0.33(3) 0.164(15) 0.161(14) 0.020(12) -0.013(17) 0.012(18)
O14A 0.124(2) 0.175(2) 0.155(2) -0.024(2) 0.014(2) -0.024(2)
C3ZZ 0.1241(5) 0.1750(5) 0.1560(5) -0.0238(5) 0.0140(5) -0.0245(5)
C1AA 0.1241(5) 0.1750(5) 0.1560(5) -0.0238(5) 0.0140(5) -0.0245(5)
C43A 0.1241(5) 0.1750(5) 0.1560(5) -0.0238(5) 0.0140(5) -0.0245(5)
C42A 0.1241(5) 0.1750(5) 0.1560(5) -0.0238(5) 0.0140(5) -0.0245(5)
C999 0.1241(5) 0.1750(5) 0.1560(5) -0.0238(5) 0.0140(5) -0.0245(5)
C41A 0.1241(5) 0.1750(5) 0.1560(5) -0.0238(5) 0.0140(5) -0.0245(5)
C35A 0.1241(5) 0.1750(5) 0.1560(5) -0.0238(5) 0.0140(5) -0.0245(5)
C47 0.1241(5) 0.1750(5) 0.1560(5) -0.0238(5) 0.0140(5) -0.0245(5)
O2L 0.124(3) 0.175(3) 0.156(3) -0.023(3) 0.013(3) -0.023(3)
C10 0.117(11) 0.059(8) 0.063(10) 0.010(8) 0.027(8) 0.003(8)
C24A 0.136(12) 0.046(8) 0.062(10) 0.019(7) 0.023(8) 0.017(8)
C1H 0.138(13) 0.048(9) 0.071(10) 0.009(8) 0.009(9) 0.021(9)
C37A 0.139(13) 0.056(13) 0.075(12) 0.015(10) 0.007(9) 0.017(10)
C2D 0.155(16) 0.089(13) 0.055(10) 0.028(10) -0.002(11) -0.030(13)
C9A 0.119(11) 0.060(9) 0.069(9) 0.023(7) 0.022(8) -0.005(8)
C1K 0.116(11) 0.078(11) 0.084(11) 0.010(8) 0.013(8) 0.003(9)
C20 0.118(10) 0.094(13) 0.083(11) 0.009(10) 0.017(8) -0.006(9)
C0AA 0.120(10) 0.103(14) 0.114(14) -0.007(12) 0.011(8) 0.005(9)
C45 0.123(14) 0.081(12) 0.101(12) 0.011(10) 0.025(10) -0.016(10)

loop_
_atom_type_symbol
_atom_type_description
_atom_type_scat_dispersion_real
_atom_type_scat_dispersion_imag
_atom_type_scat_source
C C 0.0030 0.0010 'International Tables Vol C Tables 4.2.6.8 and 6.1.1.4'
H H 0.0000 0.0000 'International Tables Vol C Tables 4.2.6.8 and 6.1.1.4'
Eu Eu -0.0310 3.5780 'International Tables Vol C Tables 4.2.6.8 and 6.1.1.4'
F F 0.0170 0.0100 'International Tables Vol C Tables 4.2.6.8 and 6.1.1.4'
N N 0.0060 0.0030 'International Tables Vol C Tables 4.2.6.8 and 6.1.1.4'
O O 0.0110 0.0060 'International Tables Vol C Tables 4.2.6.8 and 6.1.1.4'
S S 0.1180 0.1170 'International Tables Vol C Tables 4.2.6.8 and 6.1.1.4'

loop_
_geom_angle_atom_site_label_1
_geom_angle_atom_site_label_2
_geom_angle_atom_site_label_3
_geom_angle
O9 Eu1 N35 76.0(3)
O9 Eu1 O16 80.0(3)
O9 Eu1 N1 135.2(3)
O9 Eu1 N3 63.0(2)
O5 Eu1 O9 127.1(2)
O5 Eu1 N35 132.6(2)
O5 Eu1 O16 85.5(2)
O5 Eu1 O8 78.1(2)
O5 Eu1 N1 76.4(3)
O5 Eu1 N3 64.1(2)
O5 Eu1 O4 75.3(2)
O5 Eu1 O3 150.4(2)
O16 Eu1 N35 141.8(3)
O16 Eu1 N1 62.9(2)
O16 Eu1 N3 72.0(2)
O8 Eu1 O9 148.2(3)
O8 Eu1 N35 72.2(3)
O8 Eu1 O16 125.5(2)
O8 Eu1 N1 62.7(2)
O8 Eu1 N3 137.6(3)
N1 Eu1 N35 118.4(3)
N3 Eu1 N35 120.3(2)
N3 Eu1 N1 121.3(2)
O4 Eu1 O9 90.2(3)
O4 Eu1 N35 62.7(2)
O4 Eu1 O16 146.9(2)
O4 Eu1 O8 77.1(3)
O4 Eu1 N1 134.5(3)
O4 Eu1 N3 75.4(3)
O3 Eu1 O9 77.3(3)
O3 Eu1 N35 63.4(2)
O3 Eu1 O16 82.7(3)
O3 Eu1 O8 86.8(3)
O3 Eu1 N1 74.1(3)
O3 Eu1 N3 135.6(3)
O3 Eu1 O4 126.2(3)
C15 O9 Eu1 125.2(7)
C15 N10 C116 116.5(10)
C23 C12 N35 120.1(10)
C23 C12 C17 128.0(10)
N35 C12 C17 111.9(9)
O9 C15 N10 123.7(11)
O9 C15 C1M 118.9(9)
N10 C15 C1M 117.4(10)
C75 C18 C21 119.1(10)
C18 C21 C1L 128.0(10)
N35 C21 C18 120.7(9)
N35 C21 C1L 111.1(9)
C12 C23 C75 120.0(10)
C12 N35 Eu1 118.9(6)
C21 N35 Eu1 120.4(6)
C21 N35 C12 120.3(8)
C18 C75 C23 119.6(10)
C24X C116 N10 118(2)
C24X C116 C39 114(2)
C39 C116 N10 102.1(11)
C24A C116 N10 106.7(11)
C24A C116 C39 114.5(14)
C11 O5 Eu1 125.1(6)
O5 C11 N20 120.6(9)
O5 C11 C6 118.4(8)
N20 C11 C6 121.0(9)
C1I O16 Eu1 126.0(6)
C11 N20 C1F 119.4(9)
C13 O8 Eu1 126.1(7)
C14 N1 Eu1 121.0(6)
C14 N1 C1A 118.0(9)
C1A N1 Eu1 120.6(7)
N1 C14 C13 111.5(8)
N1 C14 C3 122.0(10)
C3 C14 C13 126.4(9)
O1 S3 O2 114.0(7)
O1 S3 C1G 104.3(6)
O6 S3 O1 115.6(6)
O6 S3 O2 115.4(6)
O6 S3 C1G 102.9(6)
O2 S3 C1G 102.1(7)
O15 S4 O18 113.6(6)
O15 S4 C33 103.0(6)
O18 S4 C33 101.2(6)
O7 S4 O15 117.1(8)
O7 S4 O18 114.6(7)
O7 S4 C33 104.7(8)
C17 N2 C1B 122.8(11)
C6 N3 Eu1 119.8(6)
C6 N3 C1M 119.4(8)
C1M N3 Eu1 120.2(6)
N3 C6 C11 111.8(8)
N3 C6 C2 122.1(10)
C2 C6 C11 126.1(9)
C5 C2 C6 117.3(10)
O8 C13 C14 117.9(9)
O8 C13 N4 122.0(10)
N4 C13 C14 120.1(9)
C1C C3 C14 119.1(10)
C13 N4 C1P 121.0(9)
O12 S1 O10 114.8(9)
O12 S1 O3T 121.4(13)
O12 S1 C3T 100.9(10)
O10 S1 O3T 111.5(14)
O10 S1 C3T 109.4(13)
O3T S1 C3T 95.5(14)
C1L O4 Eu1 125.5(7)
C17 O3 Eu1 126.5(7)
C19 C5 C2 121.5(10)
N2 C17 C12 120.4(10)
O3 C17 C12 118.4(10)
O3 C17 N2 121.1(11)
C5 C19 C1M 118.7(10)
C7 C8 C2S 117.0(14)
C27 C8 C7 122.5(16)
C27 C8 C2S 120.5(14)
C8 C7 C29 118.3(14)
C8 C7 C34 118.2(16)
C34 C7 C29 123.5(14)
C29 C16 C1B 124.7(13)
C29 C16 C36 117.4(16)
C36 C16 C1B 117.8(13)
N1 C1A C1I 111.6(9)
N1 C1A C2X 123.2(10)
C2X C1A C1I 125.2(10)
N2 C1B C16 110.9(11)
N2 C1B C2Y 109.6(12)
C2Y C1B C16 110.3(12)
C2X C1C C3 119.9(10)
N20 C1F C1J 108.8(11)
N20 C1F C1E 113.4(11)
C1J C1F C1E 112.8(11)
F12 C1G S3 110.5(10)
F16 C1G S3 114.3(10)
F16 C1G F12 106.9(13)
F16 C1G F19 107.4(12)
F19 C1G S3 110.7(11)
F19 C1G F12 106.6(12)
C1I N1H C1N 121.1(11)
O16 C1I C1A 118.2(9)
O16 C1I N1H 122.8(11)
N1H C1I C1A 119.0(11)
C1L N1K C30 119.0(11)
O4 C1L C21 120.0(9)
O4 C1L N1K 122.1(11)
N1K C1L C21 117.7(11)
N3 C1M C15 111.6(9)
N3 C1M C19 120.8(9)
C19 C1M C15 127.5(10)
N1H C1N C1W 111.5(14)
N1H C1N C38 109.6(14)
C38 C1N C1W 107.3(15)
C1Q C1O C2U 124.2(16)
N4 C1P C1Q 109.7(10)
N4 C1P C2W 109.7(10)
C2W C1P C1Q 113.0(10)
C1O C1Q C1P 119.4(13)
C1O C1Q C1R 118.5(13)
C1R C1Q C1P 121.9(12)
C1S C1R C1Q 119.1(15)
C1R C1S C25 122.2(17)
C2P C1T C1V 118.4(12)
C2P C1T C32 124.1(13)
C32 C1T C1V 117.5(13)
C32 C1U C1W 121.6(12)
C1X C1V C1T 119.1(11)
C2T C1V C1T 118.4(12)
C2T C1V C1X 122.5(12)
C1U C1W C1N 124.2(12)
C1U C1W C1X 120.4(14)
C1X C1W C1N 115.3(14)
C1W C1X C1V 119.6(13)
C22 C1Y C2J 120.0
C1Z C22 C1Y 120.0
C22 C1Z C2Q 120.0
C22 C1Z C30 121.4(8)
C2Q C1Z C30 118.6(8)
C2E C2Q C1Z 120.0
C2Q C2E C3B 120.0
C2J C2E C2Q 120.0
C2J C2E C3B 120.0
C2E C2J C1Y 120.0
C28 C2J C1Y 120.0
C28 C2J C2E 120.0
C3G C28 C2J 120.0
C28 C3G C3J 120.0
O2I C3G C28 129.3(13)
O2I C3G C3J 110.6(13)
C3B C3J C3G 120.0
C3J C3B C2E 120.0
C1S C25 C2U 118.5(14)
C1S C25 C3E 126(2)
C2U C25 C3E 115.1(19)
C2G O26 C31 120.1(15)
C2A C27 C8 119.8(15)
C16 C29 C7 123.4(13)
C27 C2A O2B 127.3(18)
C27 C2A C3H 121.9(16)
O2B C2A C3H 110.8(17)
C2A O2B C3M 111.9(17)
C2T C2F C2G 119.3(13)
O26 C2G C2F 124.5(13)
C2P C2G O26 114.6(14)
C2P C2G C2F 120.8(14)
C2L C2H C2R 120.0
C2H C2L C3L 120.0
C2H C2L C3K 121.9(15)
C3L C2L C3K 117.8(15)
C2L C3L C3P 118.0(11)
C1D C3L C2L 120.0
C1D C3L C3P 122.0(11)
C3L C1D C1E 120.0
C1D C1E C1F 121.5(8)
C1D C1E C2R 120.0
C2R C1E C1F 118.4(8)
C1E C2R C2H 120.0
C3G O2I C3I 116.4(19)
C47 O2K C2M 119.2(16)
C2N C2M O2K 112.9(17)
C2N C2M C3E 128.5(16)
C2N C2M O2L 112.9(17)
C3E C2M O2K 118.5(17)
C3E C2M O2L 118.5(17)
C3D C2N C2M 116.0(19)
C2G C2P C1T 121.4(13)
C36 C2S C8 122.6(13)
C2F C2T C1V 121.6(14)
C1O C2U C25 117.4(16)
C1O C2U C3D 124(2)
C3D C2U C25 118.2(16)
C3UU C3FF C2VV 120.0
C3FF C3UU C3CC 120.0
C3FF C3UU O14 116.6(19)
C3CC C3UU O14 123.1(19)
C37X C3CC C3UU 120.0
C3CC C37X C2DX 121(2)
C2CX C37X C3CC 120.0
C2CX C37X C2DX 119(2)
C37X C2CX C2VV 120.0
C37X C2CX C9XX 120(2)
C2VV C2CX C9XX 120(2)
C2CX C2VV C3FF 120.0
C24X C9XX C2CX 120(3)
C9XX C24X C116 127(4)
C9XX C24X C2OX 121(3)
C2OX C24X C116 112(3)
C24X C2OX C2DX 122(3)
C2OX C2DX C37X 117(3)
C1C C2X C1A 117.9(11)
N1K C30 C1Z 111.8(12)
N1K C30 C2Z 111.0(15)
C2Z C30 C1Z 111.6(14)
O26 C31 C3N 108(2)
C1U C32 C1T 121.8(14)
F6 C33 S4 112.1(10)
F6 C33 F15 106.7(14)
F6 C33 F3 108.3(13)
F15 C33 S4 109.5(10)
F15 C33 F3 110.4(13)
F3 C33 S4 109.8(11)
C7 C34 C3H 119.5(17)
C41 C35 C47 121(5)
C2S C36 C16 121.1(15)
C2N C3D C2U 125(2)
C2M C3E C25 116.6(19)
C2A C3H C34 117.9(17)
O2I C3I C40 131(2)
C3Q C3K C2L 125(2)
O2B C3M C3O 103(2)
C3R C3N C31 112(2)
C3X C3O C3M 110(3)
C3L C3P C26 121.8(19)
C3Q O11 C3S 116(2)
C3Q C26 C3P 115(2)
C3R C2I C2K 132(2)
C3K C3Q O11 128(3)
C3K C3Q C26 122(2)
O11 C3Q C26 110(3)
C2I C3R C3N 121(2)
C3W C3S O11 106(3)
C3UU O14 C3Y 122(2)
C3S C3W C44 121(3)
C59 C3X C3O 124(3)
O14 C3Y C4 125(3)
C42 C3Z C41 133(3)
C4C C40 C3I 105(2)
C3Z C41 C35 111(4)
C3Z C42 C43 134(3)
C42 C43 C4 116(3)
C1 C44 C3W 111(4)
C78 O45 C49 136(4)
C2I C2K C4C 117.4(19)
F10 C3T S1 121(2)
F10 C3T F13 100(3)
F13 C3T S1 106(2)
F1 C3T S1 117(2)
F1 C3T F10 94(2)
F1 C3T F13 118(3)
C59 C1 C44 130(3)
C1 C59 C3X 132(4)
C43 C4 C3Y 101.0(19)
C2B O1K C3V 160(4)
O1K C2B C77 121(3)
O1K C3V C4A 120(3)
O45 C49 C52 116(3)
C2K C4C C40 113(2)
O45 C78 C46 119(3)
C3ZZ O14A C0AA 121(2)
O14A C3ZZ C1AA 112(2)
C3ZZ C1AA C43A 106.1(19)
C42A C43A C1AA 104.6(19)
C999 C42A C43A 120(3)
C42A C999 C41A 117(3)
C35A C41A C999 114(3)
C41A C35A C47 115.5(19)
O2K C47 C35 111(2)
O2L C47 C35A 119.0(19)
C47 O2L C2M 119.2(16)
C9A C10 C24A 120.0
C10 C24A C116 105.0(8)
C1H C24A C116 134.9(8)
C1H C24A C10 120.0
C24A C1H C37A 119.9
C2D C37A C1H 120.1
C37A C2D C9A 120.0
C37A C2D C45 120.0
C45 C2D C9A 120.0
C2D C9A C10 120.0
C1K C9A C10 120.0
C1K C9A C2D 120.0
C9A C1K C20 120.0
C0AA C20 C1K 120.0
C20 C0AA O14A 118.0(14)
C20 C0AA C45 120.0
C45 C0AA O14A 120.3(13)
C2D C45 C0AA 120.0

loop_
_geom_bond_atom_site_label_1
_geom_bond_atom_site_label_2
_geom_bond_distance
Eu1 O9 2.426(7)
Eu1 N35 2.582(8)
Eu1 O5 2.379(7)
Eu1 O16 2.453(7)
Eu1 O8 2.416(7)
Eu1 N1 2.569(8)
Eu1 N3 2.548(7)
Eu1 O4 2.414(7)
Eu1 O3 2.407(7)
O9 C15 1.218(13)
N10 C15 1.334(14)
N10 C116 1.563(17)
C12 C23 1.352(16)
C12 N35 1.372(12)
C12 C17 1.504(17)
C15 C1M 1.504(15)
C18 C21 1.399(15)
C18 C75 1.354(16)
C21 N35 1.321(13)
C21 C1L 1.510(16)
C23 C75 1.383(17)
C116 C24X 1.458(3)
C116 C39 1.56(2)
C116 C24A 1.444(3)
O5 C11 1.269(11)
C11 N20 1.307(13)
C11 C6 1.515(14)
O16 C1I 1.236(13)
N20 C1F 1.491(15)
O8 C13 1.265(12)
N1 C14 1.333(13)
N1 C1A 1.355(14)
C14 C13 1.509(15)
C14 C3 1.388(14)
S3 O1 1.432(9)
S3 O6 1.428(9)
S3 O2 1.447(11)
S3 C1G 1.810(16)
S4 O15 1.433(10)
S4 O18 1.467(12)
S4 O7 1.394(12)
S4 C33 1.856(16)
N2 C17 1.320(15)
N2 C1B 1.418(16)
N3 C6 1.334(12)
N3 C1M 1.341(13)
C6 C2 1.410(14)
C2 C5 1.364(15)
F12 C1G 1.348(14)
C13 N4 1.281(14)
F16 C1G 1.326(13)
C3 C1C 1.382(17)
F19 C1G 1.343(14)
N4 C1P 1.514(15)
S1 O12 1.297(11)
S1 O10 1.45(2)
S1 O3T 1.53(2)
S1 C3T 1.62(3)
O4 C1L 1.222(14)
O3 C17 1.253(13)
F10 C3T 1.372(19)
C5 C19 1.352(16)
C19 C1M 1.410(15)
F6 C33 1.313(15)
C8 C7 1.41(2)
C8 C27 1.38(2)
C8 C2S 1.42(2)
C7 C29 1.44(2)
C7 C34 1.42(2)
C16 C1B 1.53(2)
C16 C29 1.31(2)
C16 C36 1.45(2)
F15 C33 1.322(14)
C1A C1I 1.529(15)
C1A C2X 1.386(15)
C1B C2Y 1.49(2)
C1C C2X 1.367(17)
C1F C1J 1.513(19)
C1F C1E 1.515(18)
N1H C1I 1.309(16)
N1H C1N 1.461(18)
N1K C1L 1.339(15)
N1K C30 1.475(17)
C1N C1W 1.56(2)
C1N C38 1.49(2)
C1O C1Q 1.371(19)
C1O C2U 1.38(2)
C1P C1Q 1.527(18)
C1P C2W 1.519(19)
C1Q C1R 1.43(2)
C1R C1S 1.39(2)
C1S C25 1.39(3)
C1T C1V 1.440(18)
C1T C2P 1.39(2)
C1T C32 1.401(19)
C1U C1W 1.38(2)
C1U C32 1.35(2)
C1V C1X 1.426(18)
C1V C2T 1.409(17)
C1W C1X 1.377(17)
C1Y C22 1.3900
C1Y C2J 1.3900
C22 C1Z 1.3900
C1Z C2Q 1.3900
C1Z C30 1.50(2)
C2Q C2E 1.3900
C2E C2J 1.3900
C2E C3B 1.3900
C2J C28 1.3900
C28 C3G 1.3900
C3G C3J 1.3900
C3G O2I 1.358(18)
C3J C3B 1.3900
C25 C2U 1.46(3)
C25 C3E 1.48(2)
O26 C2G 1.389(16)
O26 C31 1.39(3)
C27 C2A 1.37(2)
C2A O2B 1.374(17)
C2A C3H 1.42(3)
O2B C3M 1.49(3)
C2F C2G 1.44(2)
C2F C2T 1.330(19)
C2G C2P 1.33(2)
C2H C2L 1.3900
C2H C2R 1.3900
C2L C3L 1.3900
C2L C3K 1.42(2)
C3L C1D 1.3900
C3L C3P 1.39(2)
C1D C1E 1.3900
C1E C2R 1.3900
O2I C3I 1.37(3)
O2K C2M 1.434(14)
O2K C47 1.339(18)
C2M C2N 1.32(3)
C2M C3E 1.39(3)
C2M O2L 1.434(14)
C2N C3D 1.31(3)
C2S C36 1.32(2)
C2U C3D 1.43(2)
C3FF C3UU 1.3900
C3FF C2VV 1.3900
C3UU C3CC 1.3900
C3UU O14 1.394(16)
C3CC C37X 1.3900
C37X C2CX 1.3900
C37X C2DX 1.49(4)
C2CX C2VV 1.3900
C2CX C9XX 1.48(5)
C9XX C24X 1.37(4)
C24X C2OX 1.38(5)
C2OX C2DX 1.44(6)
F3 C33 1.324(14)
C2Z C30 1.48(2)
C31 C3N 1.61(2)
C34 C3H 1.45(3)
C35 C41 1.57(7)
C35 C47 1.58(4)
C3I C40 1.52(2)
C3K C3Q 1.25(4)
C3M C3O 1.48(3)
C3N C3R 1.46(2)
C3O C3X 1.41(3)
C3P C26 1.45(3)
O11 C3Q 1.403(19)
O11 C3S 1.49(4)
C26 C3Q 1.41(4)
C2I C3R 1.363(16)
C2I C2K 1.330(3)
C3S C3W 1.46(4)
F13 C3T 1.381(19)
O14 C3Y 1.40(2)
C3W C44 1.55(5)
C3X C59 1.36(2)
C3Y C4 1.57(3)
C3Z C41 1.33(2)
C3Z C42 1.328(19)
C40 C4C 1.44(2)
C42 C43 1.33(2)
C43 C4 1.54(3)
C44 C1 1.35(2)
O45 C49 1.312(18)
O45 C78 1.26(2)
C46 C78 1.51(3)
C2K C4C 1.41(2)
F1 C3T 1.363(18)
C1 C59 1.321(17)
O1K C2B 1.23(2)
O1K C3V 1.247(19)
C2B C77 1.51(3)
C3V C4A 1.52(3)
C49 C52 1.53(3)
O14A C3ZZ 1.39(2)
O14A C0AA 1.429(17)
C3ZZ C1AA 1.51(2)
C1AA C43A 1.545(18)
C43A C42A 1.52(2)
C42A C999 1.30(2)
C999 C41A 1.50(2)
C41A C35A 1.42(2)
C35A C47 1.50(2)
C47 O2L 1.339(18)
C10 C24A 1.391(6)
C10 C9A 1.391(6)
C24A C1H 1.391(6)
C1H C37A 1.391(6)
C37A C2D 1.389(6)
C2D C9A 1.390(6)
C2D C45 1.390(6)
C9A C1K 1.390(6)
C1K C20 1.391(6)
C20 C0AA 1.390(6)
C0AA C45 1.392(6)

loop_
_geom_torsion_atom_site_label_1
_geom_torsion_atom_site_label_2
_geom_torsion_atom_site_label_3
_geom_torsion_atom_site_label_4
_geom_torsion
Eu1 O9 C15 N10 -171.7(9)
Eu1 O9 C15 C1M 11.8(17)
Eu1 O5 C11 N20 178.9(8)
Eu1 O5 C11 C6 0.9(12)
Eu1 O16 C1I C1A 5.2(16)
Eu1 O16 C1I N1H -177.5(11)
Eu1 O8 C13 C14 -2.1(14)
Eu1 O8 C13 N4 178.7(9)
Eu1 N1 C14 C13 -9.8(12)
Eu1 N1 C14 C3 172.3(8)
Eu1 N1 C1A C1I 9.4(13)
Eu1 N1 C1A C2X -173.0(10)
Eu1 N3 C6 C11 -10.4(10)
Eu1 N3 C6 C2 168.1(7)
Eu1 N3 C1M C15 7.9(12)
Eu1 N3 C1M C19 -168.5(7)
Eu1 O4 C1L C21 4.5(15)
Eu1 O4 C1L N1K -180.0(9)
Eu1 O3 C17 C12 -6.8(13)
Eu1 O3 C17 N2 175.4(8)
O9 C15 C1M N3 -12.5(17)
O9 C15 C1M C19 163.6(11)
N10 C15 C1M N3 170.8(10)
N10 C15 C1M C19 -13.1(19)
N10 C116 C24X C9XX -146(3)
N10 C116 C24X C2OX 37(4)
N10 C116 C24A C10 -145.8(8)
N10 C116 C24A C1H 36.5(18)
C12 C23 C75 C18 -0.4(16)
C15 N10 C116 C24X 69(3)
C15 N10 C116 C39 -165.1(13)
C15 N10 C116 C24A 74.4(15)
C18 C21 N35 Eu1 -171.6(7)
C18 C21 N35 C12 1.9(14)
C18 C21 C1L O4 169.8(10)
C18 C21 C1L N1K -6.0(17)
C21 C18 C75 C23 -2.1(15)
C23 C12 N35 Eu1 169.2(7)
C23 C12 N35 C21 -4.4(14)
C23 C12 C17 N2 10.1(16)
C23 C12 C17 O3 -167.7(11)
N35 C12 C23 C75 3.6(15)
N35 C12 C17 N2 -172.1(10)
N35 C12 C17 O3 10.1(12)
N35 C21 C1L O4 -5.4(14)
N35 C21 C1L N1K 178.8(10)
C75 C18 C21 N35 1.4(15)
C75 C18 C21 C1L -173.4(10)
C116 N10 C15 O9 3.0(19)
C116 N10 C15 C1M 179.5(11)
C116 C24X C2OX C2DX 177(3)
C116 C24A C1H C37A 177.3(17)
O5 C11 N20 C1F -4.8(16)
O5 C11 C6 N3 6.5(13)
O5 C11 C6 C2 -171.9(9)
C11 N20 C1F C1J -168.2(12)
C11 N20 C1F C1E 65.4(13)
C11 C6 C2 C5 179.3(9)
N20 C11 C6 N3 -171.5(10)
N20 C11 C6 C2 10.1(15)
N20 C1F C1E C1D 39.7(11)
N20 C1F C1E C2R -144.4(8)
O8 C13 N4 C1P -7.8(18)
N1 C14 C13 O8 7.8(15)
N1 C14 C13 N4 -172.9(11)
N1 C14 C3 C1C -0.2(17)
N1 C1A C1I O16 -9.4(17)
N1 C1A C1I N1H 173.2(13)
N1 C1A C2X C1C 2(2)
C14 N1 C1A C1I -178.1(10)
C14 N1 C1A C2X -0.5(18)
C14 C13 N4 C1P 173.0(10)
C14 C3 C1C C2X 1.3(19)
O1 S3 C1G F12 175.4(10)
O1 S3 C1G F16 54.8(12)
O1 S3 C1G F19 -66.7(10)
O6 S3 C1G F12 -63.6(11)
O6 S3 C1G F16 175.8(11)
O6 S3 C1G F19 54.3(10)
O15 S4 C33 F6 52.4(11)
O15 S4 C33 F15 170.5(12)
O15 S4 C33 F3 -68.0(12)
O18 S4 C33 F6 -65.3(10)
O18 S4 C33 F15 52.9(12)
O18 S4 C33 F3 174.3(10)
N3 C6 C2 C5 1.1(14)
C6 C11 N20 C1F 173.1(10)
C6 N3 C1M C15 178.9(9)
C6 N3 C1M C19 2.5(15)
C6 C2 C5 C19 1.3(14)
C2 C5 C19 C1M -1.8(15)
C13 C14 C3 C1C -177.8(11)
C13 N4 C1P C1Q 79.6(14)
C13 N4 C1P C2W -155.7(12)
C3 C14 C13 O8 -174.4(11)
C3 C14 C13 N4 4.9(18)
C3 C1C C2X C1A -2(2)
N4 C1P C1Q C1O -144.3(10)
N4 C1P C1Q C1R 41.2(14)
O12 S1 C3T F10 60(2)
O12 S1 C3T F13 -52(2)
O12 S1 C3T F1 174(2)
C5 C19 C1M C15 -176.0(11)
C5 C19 C1M N3 -0.2(15)
C17 C12 C23 C75 -178.7(10)
C17 C12 N35 Eu1 -8.8(10)
C17 C12 N35 C21 177.6(8)
C17 N2 C1B C16 72.7(14)
C17 N2 C1B C2Y -165.3(12)
O2 S3 C1G F12 56.4(11)
O2 S3 C1G F16 -64.2(12)
O2 S3 C1G F19 174.3(9)
C8 C7 C29 C16 0.7(19)
C8 C7 C34 C3H 0(2)
C8 C27 C2A O2B 179.3(17)
C8 C27 C2A C3H -1(3)
C8 C2S C36 C16 -5(2)
C7 C8 C27 C2A -3(2)
C7 C8 C2S C36 1(2)
C7 C34 C3H C2A -3(3)
C1A N1 C14 C13 177.7(10)
C1A N1 C14 C3 -0.2(17)
C1B N2 C17 C12 176.0(11)
C1B N2 C17 O3 -6.2(18)
C1B C16 C29 C7 173.9(11)
C1B C16 C36 C2S -172.1(13)
C1F C1E C2R C2H -175.9(9)
N1H C1N C1W C1U 18(2)
N1H C1N C1W C1X -166.1(12)
C1I C1A C2X C1C 178.9(12)
C1I N1H C1N C1W 73(2)
C1I N1H C1N C38 -168(2)
C1J C1F C1E C1D -84.6(12)
C1J C1F C1E C2R 91.3(11)
C1L C21 N35 Eu1 4.0(11)
C1L C21 N35 C12 177.4(9)
C1L N1K C30 C1Z 62.7(15)
C1L N1K C30 C2Z -171.9(15)
C1M N3 C6 C11 178.5(9)
C1M N3 C6 C2 -3.0(14)
C1N N1H C1I O16 3(2)
C1N N1H C1I C1A 179.8(15)
C1N C1W C1X C1V -175.3(12)
C1O C1Q C1R C1S -0.2(18)
C1O C2U C3D C2N -178.2(16)
C1P C1Q C1R C1S 174.4(12)
C1Q C1O C2U C25 0.1(19)
C1Q C1O C2U C3D 179.1(12)
C1Q C1R C1S C25 0(2)
C1R C1S C25 C2U 0(2)
C1R C1S C25 C3E 178.2(13)
C1S C25 C2U C1O -0.4(18)
C1S C25 C2U C3D -179.5(12)
C1S C25 C3E C2M 178.8(13)
C1T C1V C1X C1W 0.2(17)
C1T C1V C2T C2F 0.5(19)
O7 S4 C33 F6 175.3(10)
O7 S4 C33 F15 -66.5(13)
O7 S4 C33 F3 54.9(12)
C1U C1W C1X C1V 1.1(19)
C1V C1T C2P C2G -2(2)
C1V C1T C32 C1U -0.2(18)
C1W C1U C32 C1T 2(2)
C1X C1V C2T C2F -177.2(13)
C1Y C22 C1Z C2Q 0.0
C1Y C22 C1Z C30 177.4(8)
C1Y C2J C28 C3G 180.0
C22 C1Y C2J C2E 0.0
C22 C1Y C2J C28 180.0
C22 C1Z C2Q C2E 0.0
C22 C1Z C30 N1K 38.0(12)
C22 C1Z C30 C2Z -87.1(12)
C1Z C2Q C2E C2J 0.0
C1Z C2Q C2E C3B 180.0
C2Q C1Z C30 N1K -144.6(7)
C2Q C1Z C30 C2Z 90.3(12)
C2Q C2E C2J C1Y 0.0
C2Q C2E C2J C28 180.0
C2Q C2E C3B C3J 180.0
C2E C2J C28 C3G 0.0
C2J C1Y C22 C1Z 0.0
C2J C2E C3B C3J 0.0
C2J C28 C3G C3J 0.0
C2J C28 C3G O2I 176.5(16)
C28 C3G C3J C3B 0.0
C28 C3G O2I C3I -7(4)
C3G C3J C3B C2E 0.0
C3G O2I C3I C40 163(3)
C3J C3G O2I C3I 170(3)
C3B C2E C2J C1Y 180.0
C3B C2E C2J C28 0.0
C25 C2U C3D C2N 1(2)
O26 C2G C2P C1T -178.0(13)
O26 C31 C3N C3R -150(2)
C27 C8 C7 C29 -175.7(13)
C27 C8 C7 C34 3(2)
C27 C8 C2S C36 177.8(14)
C27 C2A O2B C3M -8(3)
C27 C2A C3H C34 4(3)
C29 C7 C34 C3H 178.6(14)
C29 C16 C1B N2 29.0(17)
C29 C16 C1B C2Y -92.6(15)
C29 C16 C36 C2S 6(2)
C2A O2B C3M C3O -174.8(18)
O2B C2A C3H C34 -176.4(16)
O2B C3M C3O C3X -75(3)
C2F C2G C2P C1T 4(2)
C2G O26 C31 C3N 159.6(18)
C2G C2F C2T C1V 2(2)
C2H C2L C3L C1D 0.0
C2H C2L C3L C3P 179.8(12)
C2H C2L C3K C3Q -178(2)
C2L C2H C2R C1E 0.0
C2L C3L C1D C1E 0.0
C2L C3L C3P C26 0(2)
C2L C3K C3Q O11 179(2)
C2L C3K C3Q C26 -3(4)
C3L C2L C3K C3Q -5(3)
C3L C1D C1E C1F 175.8(9)
C3L C1D C1E C2R 0.0
C3L C3P C26 C3Q -7(3)
C1D C3L C3P C26 179.7(15)
C1D C1E C2R C2H 0.0
C2R C2H C2L C3L 0.0
C2R C2H C2L C3K 173.6(14)
O2I C3G C3J C3B -177.1(13)
O2I C3I C40 C4C -3(5)
O2K C2M C2N C3D 179.5(15)
O2K C2M C3E C25 -176.0(13)
C2M O2K C47 C35 172(3)
C2M C2N C3D C2U -3(3)
C2N C2M C3E C25 1(2)
C2N C2M O2L C47 -177.7(18)
C2P C1T C1V C1X 177.0(11)
C2P C1T C1V C2T -0.7(16)
C2P C1T C32 C1U -177.7(13)
C2S C8 C7 C29 1.0(18)
C2S C8 C7 C34 -179.9(14)
C2S C8 C27 C2A -179.4(15)
C2T C1V C1X C1W 177.8(12)
C2T C2F C2G O26 178.1(14)
C2T C2F C2G C2P -4(2)
C2U C1O C1Q C1P -174.5(11)
C2U C1O C1Q C1R 0.2(18)
C2U C25 C3E C2M -3.4(18)
C3FF C3UU C3CC C37X 0.0
C3FF C3UU O14 C3Y -176(4)
C3UU C3FF C2VV C2CX 0.0
C3UU C3CC C37X C2CX 0.0
C3UU C3CC C37X C2DX -178(3)
C3UU O14 C3Y C4 -169(4)
C3CC C3UU O14 C3Y -3(5)
C3CC C37X C2CX C2VV 0.0
C3CC C37X C2CX C9XX 179(3)
C3CC C37X C2DX C2OX 179(2)
C37X C2CX C2VV C3FF 0.0
C37X C2CX C9XX C24X 3(4)
C2CX C37X C2DX C2OX 1(4)
C2CX C9XX C24X C116 -178(4)
C2CX C9XX C24X C2OX -1(5)
C2VV C3FF C3UU C3CC 0.0
C2VV C3FF C3UU O14 174(3)
C2VV C2CX C9XX C24X -178(2)
C9XX C2CX C2VV C3FF -179(3)
C9XX C24X C2OX C2DX -1(5)
C24X C2OX C2DX C37X 1(5)
C2DX C37X C2CX C2VV 178(3)
C2DX C37X C2CX C9XX -3(3)
C2W C1P C1Q C1O 93.0(14)
C2W C1P C1Q C1R -81.6(14)
C2X C1A C1I O16 173.0(12)
C2X C1A C1I N1H -4(2)
C30 N1K C1L C21 177.1(12)
C30 N1K C1L O4 1.4(19)
C30 C1Z C2Q C2E -177.5(7)
C31 O26 C2G C2F -9(3)
C31 O26 C2G C2P 173.6(19)
C31 C3N C3R C2I 66(3)
O10 S1 C3T F10 -178(2)
O10 S1 C3T F13 70(2)
O10 S1 C3T F1 -64(3)
C32 C1T C1V C1X -0.6(16)
C32 C1T C1V C2T -178.4(11)
C32 C1T C2P C2G 175.9(14)
C32 C1U C1W C1N 174.1(13)
C32 C1U C1W C1X -2(2)
C34 C7 C29 C16 -178.3(14)
C36 C16 C1B N2 -153.0(11)
C36 C16 C1B C2Y 85.4(14)
C36 C16 C29 C7 -4.1(19)
C38 C1N C1W C1U -102.4(18)
C38 C1N C1W C1X 74(2)
C39 C116 C24X C9XX 94(4)
C39 C116 C24X C2OX -83(3)
C39 C116 C24A C10 102.0(12)
C39 C116 C24A C1H -75.7(17)
C3E C25 C2U C1O -178.5(11)
C3E C25 C2U C3D 2.5(18)
C3E C2M C2N C3D 2(3)
C3E C2M O2L C47 0(2)
C3H C2A O2B C3M 172.3(17)
C3I C40 C4C C2K 72(3)
C3K C2L C3L C1D -173.8(14)
C3K C2L C3L C3P 5.9(16)
C3M C3O C3X C59 -78(4)
C3O C3X C59 C1 99(7)
C3P C3L C1D C1E -179.8(12)
C3P C26 C3Q C3K 9(4)
C3P C26 C3Q O11 -172.8(19)
O11 C3S C3W C44 -65(4)
C2I C2K C4C C40 139(3)
C3Q O11 C3S C3W -173(2)
C3R C2I C2K C4C 170(3)
C3S O11 C3Q C3K -15(4)
C3S O11 C3Q C26 167(2)
C3S C3W C44 C1 -49(5)
O3T S1 C3T F10 -63(2)
O3T S1 C3T F13 -175(2)
O3T S1 C3T F1 51(3)
O14 C3UU C3CC C37X -173(3)
O14 C3Y C4 C43 -17(7)
C3W C44 C1 C59 -119(6)
C3Z C42 C43 C4 -121(6)
C41 C35 C47 O2K 73(5)
C41 C3Z C42 C43 -32(10)
C42 C3Z C41 C35 143(6)
C42 C43 C4 C3Y 144(5)
C44 C1 C59 C3X 169(4)
C2K C2I C3R C3N -3(4)
C2B O1K C3V C4A -22(14)
C3V O1K C2B C77 -173(9)
C49 O45 C78 C46 -135(7)
C78 O45 C49 C52 -119(7)
O14A C3ZZ C1AA C43A 56(3)
O14A C0AA C45 C2D 164.9(18)
C3ZZ O14A C0AA C20 166(2)
C3ZZ O14A C0AA C45 1(3)
C3ZZ C1AA C43A C42A 65(3)
C1AA C43A C42A C999 -137(4)
C43A C42A C999 C41A 167(3)
C42A C999 C41A C35A -136(4)
C999 C41A C35A C47 77(5)
C41A C35A C47 O2L 22(6)
C35A C47 O2L C2M 170(3)
C47 O2K C2M C2N -177.7(18)
C47 O2K C2M C3E 0(2)
C47 C35 C41 C3Z -95(6)
O2L C2M C2N C3D 179.5(15)
O2L C2M C3E C25 -176.0(13)
C10 C24A C1H C37A -0.1
C10 C9A C1K C20 180.0
C24A C10 C9A C2D -0.1
C24A C10 C9A C1K 180.0
C24A C1H C37A C2D 0.1
C1H C37A C2D C9A -0.1
C1H C37A C2D C45 180.0
C37A C2D C9A C10 0.1
C37A C2D C9A C1K -180.0
C37A C2D C45 C0AA 179.9
C2D C9A C1K C20 0.0
C9A C10 C24A C116 -178.0(12)
C9A C10 C24A C1H 0.1
C9A C2D C45 C0AA -0.1
C9A C1K C20 C0AA 0.0
C1K C20 C0AA O14A -165.2(17)
C1K C20 C0AA C45 -0.1
C20 C0AA C45 C2D 0.1
C0AA O14A C3ZZ C1AA 97(3)
C45 C2D C9A C10 -179.9
C45 C2D C9A C1K 0.0
